data_4337654
loop_
_publ_author_name
'Iden, Hassan'
'Bi, Wenhua'
'Morin, Jean-Fran\,cois'
'Fontaine, Fr\'ed\'eric-Georges'

_publ_section_title
;
 Zirconium(IV) Metallocavitands As Blue-Emitting Materials.
;
_journal_issue 6
_journal_name_full 'Inorganic chemistry'
_journal_page_first 2883
_journal_page_last 2891
_journal_paper_doi 10.1021/ic402602d
_journal_volume 53
_journal_year 2014
_chemical_formula_moiety 'C72 H60 N3 O10 Zr3, C4 H10 O,C3.16 H10 O0.79,Cl'
_chemical_formula_sum 'C79.18 H80 Cl N3 O11.8 Zr3'
_chemical_formula_weight 1571.45
_chemical_name_systematic
; 
 ? 
;
_space_group_IT_number 2
_symmetry_cell_setting triclinic
_symmetry_space_group_name_Hall '-P 1'
_symmetry_space_group_name_H-M 'P -1'
_atom_sites_solution_hydrogens geom
_atom_sites_solution_primary direct
_atom_sites_solution_secondary difmap
_audit_creation_method SHELXL-97
_cell_angle_alpha 70.543(9)
_cell_angle_beta 77.670(9)
_cell_angle_gamma 63.506(8)
_cell_formula_units_Z 2
_cell_length_a 14.372(2)
_cell_length_b 15.973(2)
_cell_length_c 19.995(3)
_cell_measurement_reflns_used 8067
_cell_measurement_temperature 150(2)
_cell_measurement_theta_max 24.3
_cell_measurement_theta_min 2.2
_cell_volume 3862.0(10)
_computing_cell_refinement 'SMART APEX II'
_computing_data_collection 'SMART APEX II (Bruker, 2007)'
_computing_data_reduction 'SAINT+ (Bruker, 2007)'
_computing_molecular_graphics 'SHELXTL (Bruker, 2007)'
_computing_publication_material SHELXTL
_computing_structure_refinement 'SHELXL-97 (Sheldrick, 2008)'
_computing_structure_solution 'SHELXS-97 (Sheldrick, 2008)'
_diffrn_ambient_temperature 150(2)
_diffrn_measured_fraction_theta_full 0.987
_diffrn_measured_fraction_theta_max 0.987
_diffrn_measurement_device_type 'Bruker APEX II CCD area detector'
_diffrn_measurement_method 'phi and omega scans'
_diffrn_radiation_monochromator graphite
_diffrn_radiation_source 'fine-focus sealed tube'
_diffrn_radiation_type MoK\a
_diffrn_radiation_wavelength 0.71073
_diffrn_reflns_av_R_equivalents 0.0563
_diffrn_reflns_av_sigmaI/netI 0.0815
_diffrn_reflns_limit_h_max 17
_diffrn_reflns_limit_h_min -18
_diffrn_reflns_limit_k_max 19
_diffrn_reflns_limit_k_min -19
_diffrn_reflns_limit_l_max 24
_diffrn_reflns_limit_l_min -24
_diffrn_reflns_number 46937
_diffrn_reflns_theta_full 26.53
_diffrn_reflns_theta_max 26.53
_diffrn_reflns_theta_min 1.08
_exptl_absorpt_coefficient_mu 0.492
_exptl_absorpt_correction_T_max 0.9617
_exptl_absorpt_correction_T_min 0.9081
_exptl_absorpt_correction_type multi-scan
_exptl_absorpt_process_details 'SADABS (Sheldrick, 1996)'
_exptl_crystal_colour 'Pale green'
_exptl_crystal_density_diffrn 1.351
_exptl_crystal_density_method 'not measured'
_exptl_crystal_description block
_exptl_crystal_F_000 1615
_exptl_crystal_size_max 0.20
_exptl_crystal_size_mid 0.16
_exptl_crystal_size_min 0.08
_platon_squeeze_details
;
The heavily disordered solvent molecule (EtOEt) 
was squeezed out of the structure
;
_refine_diff_density_max 0.752
_refine_diff_density_min -0.566
_refine_diff_density_rms 0.085
_refine_ls_extinction_method none
_refine_ls_goodness_of_fit_ref 0.945
_refine_ls_hydrogen_treatment mixed
_refine_ls_matrix_type full
_refine_ls_number_parameters 872
_refine_ls_number_reflns 15837
_refine_ls_number_restraints 0
_refine_ls_restrained_S_all 0.945
_refine_ls_R_factor_all 0.0933
_refine_ls_R_factor_gt 0.0499
_refine_ls_shift/su_max 0.000
_refine_ls_shift/su_mean 0.000
_refine_ls_structure_factor_coef Fsqd
_refine_ls_weighting_details 'calc w=1/[\s^2^(Fo^2^)+(0.0628P)^2^+0.0000P] where P=(Fo^2^+2Fc^2^)/3'
_refine_ls_weighting_scheme calc
_refine_ls_wR_factor_gt 0.1102
_refine_ls_wR_factor_ref 0.1223
_reflns_number_gt 9937
_reflns_number_total 15837
_reflns_threshold_expression >2sigma(I)
_cod_data_source_file ic402602d_si_001.cif
_cod_data_source_block HI04-15-1n(7)
_cod_original_cell_volume 3861.8(10)
_cod_original_formula_sum 'C79.18 H80 Cl N3 O11.80 Zr3'
_cod_database_code 4337654

loop_
_symmetry_equiv_pos_as_xyz
'x, y, z'
'-x, -y, -z'

loop_
_atom_site_label
_atom_site_type_symbol
_atom_site_fract_x
_atom_site_fract_y
_atom_site_fract_z
_atom_site_U_iso_or_equiv
_atom_site_adp_type
_atom_site_occupancy
_atom_site_symmetry_multiplicity
_atom_site_calc_flag
_atom_site_refinement_flags
Zr1 Zr -0.15809(3) 0.31056(2) 0.165615(18) 0.02981(11) Uani 1 1 d .
Zr2 Zr 0.08375(3) 0.30099(2) 0.117743(18) 0.02894(11) Uani 1 1 d .
Zr3 Zr -0.01308(3) 0.21015(2) 0.034097(18) 0.03011(11) Uani 1 1 d .
Cl1 Cl -0.16576(9) 0.61592(7) 0.12352(5) 0.0458(3) Uani 1 1 d .
O1 O -0.00921(19) 0.22694(16) 0.13201(11) 0.0273(6) Uani 1 1 d .
O2 O -0.0738(2) 0.39943(17) 0.13244(12) 0.0330(6) Uani 1 1 d .
O3 O 0.0580(2) 0.30890(17) 0.01476(12) 0.0335(6) Uani 1 1 d .
O4 O -0.1630(2) 0.31508(17) 0.05714(12) 0.0336(6) Uani 1 1 d .
O5 O -0.0821(2) 0.24074(17) 0.26593(12) 0.0337(6) Uani 1 1 d .
O6 O 0.0743(2) 0.24597(18) 0.23344(13) 0.0344(6) Uani 1 1 d .
O7 O 0.2017(2) 0.15158(17) 0.12483(13) 0.0360(6) Uani 1 1 d .
O8 O 0.1389(2) 0.09960(17) 0.06074(13) 0.0358(6) Uani 1 1 d .
O9 O -0.0654(2) 0.09846(17) 0.10799(12) 0.0333(6) Uani 1 1 d .
O10 O -0.1723(2) 0.17453(17) 0.18825(13) 0.0361(6) Uani 1 1 d .
O11 O -0.3511(3) 0.3523(2) -0.00483(16) 0.0653(9) Uani 1 1 d .
O12 O -0.4983(7) 0.0463(7) 0.3108(4) 0.183(3) Uani 0.792(8) 1 d P
N1 N 0.2038(3) -0.1453(2) 0.48308(16) 0.0407(9) Uani 1 1 d .
N2 N 0.3922(2) -0.3089(2) 0.26512(17) 0.0363(8) Uani 1 1 d .
N3 N -0.1067(3) -0.2527(2) 0.37037(16) 0.0397(8) Uani 1 1 d .
C1 C -0.3512(4) 0.4005(5) 0.1538(3) 0.0663(16) Uani 1 1 d .
H1 H -0.3772 0.3962 0.1157 0.080 Uiso 1 1 calc R
C2 C -0.3419(4) 0.3390(3) 0.2221(4) 0.0695(17) Uani 1 1 d .
H2 H -0.3609 0.2853 0.2394 0.083 Uiso 1 1 calc R
C3 C -0.3012(4) 0.3688(5) 0.2595(3) 0.0742(18) Uani 1 1 d .
H3 H -0.2862 0.3391 0.3080 0.089 Uiso 1 1 calc R
C4 C -0.2848(4) 0.4482(5) 0.2171(4) 0.0777(19) Uani 1 1 d .
H4 H -0.2569 0.4837 0.2305 0.093 Uiso 1 1 calc R
C5 C -0.3165(4) 0.4677(4) 0.1510(3) 0.0762(19) Uani 1 1 d .
H5 H -0.3143 0.5193 0.1106 0.091 Uiso 1 1 calc R
C6 C 0.1131(4) 0.4431(3) 0.1236(3) 0.0567(13) Uani 1 1 d .
H6 H 0.0565 0.4916 0.1422 0.068 Uiso 1 1 calc R
C7 C 0.1882(4) 0.3623(4) 0.1621(2) 0.0586(14) Uani 1 1 d .
H7 H 0.1933 0.3450 0.2118 0.070 Uiso 1 1 calc R
C8 C 0.2557(4) 0.3102(3) 0.1149(3) 0.0544(13) Uani 1 1 d .
H8 H 0.3151 0.2506 0.1270 0.065 Uiso 1 1 calc R
C9 C 0.2221(4) 0.3597(4) 0.0476(2) 0.0516(12) Uani 1 1 d .
H9 H 0.2540 0.3406 0.0052 0.062 Uiso 1 1 calc R
C10 C 0.1335(4) 0.4420(3) 0.0530(3) 0.0541(13) Uani 1 1 d .
H10 H 0.0936 0.4898 0.0148 0.065 Uiso 1 1 calc R
C11 C 0.0592(4) 0.2105(4) -0.0937(2) 0.0547(13) Uani 1 1 d .
H11 H 0.1209 0.2219 -0.1095 0.066 Uiso 1 1 calc R
C12 C 0.0554(4) 0.1210(3) -0.0630(2) 0.0502(12) Uani 1 1 d .
H12 H 0.1140 0.0602 -0.0546 0.060 Uiso 1 1 calc R
C13 C -0.0476(4) 0.1342(3) -0.0466(2) 0.0458(12) Uani 1 1 d .
H13 H -0.0719 0.0842 -0.0245 0.055 Uiso 1 1 calc R
C14 C -0.1106(4) 0.2347(4) -0.0681(2) 0.0563(13) Uani 1 1 d .
H14 H -0.1846 0.2655 -0.0638 0.068 Uiso 1 1 calc R
C15 C -0.0404(5) 0.2803(3) -0.0976(2) 0.0592(16) Uani 1 1 d .
H15 H -0.0596 0.3482 -0.1168 0.071 Uiso 1 1 calc R
C16 C 0.0148(4) 0.2061(3) 0.27238(18) 0.0318(9) Uani 1 1 d .
C17 C 0.0631(3) 0.1146(3) 0.32736(18) 0.0307(9) Uani 1 1 d .
C18 C 0.0066(3) 0.0601(3) 0.36712(19) 0.0352(9) Uani 1 1 d .
H18 H -0.0644 0.0820 0.3591 0.042 Uiso 1 1 calc R
C19 C 0.1668(3) 0.0807(3) 0.3380(2) 0.0374(10) Uani 1 1 d .
H19 H 0.2064 0.1163 0.3101 0.045 Uiso 1 1 calc R
C20 C 0.0532(3) -0.0258(3) 0.4181(2) 0.0365(10) Uani 1 1 d .
H20 H 0.0140 -0.0623 0.4452 0.044 Uiso 1 1 calc R
C21 C 0.2136(3) -0.0053(3) 0.3893(2) 0.0409(10) Uani 1 1 d .
H21 H 0.2850 -0.0277 0.3966 0.049 Uiso 1 1 calc R
C22 C 0.1574(3) -0.0588(3) 0.43009(19) 0.0357(10) Uani 1 1 d .
C23 C 0.1801(3) -0.2266(3) 0.4930(2) 0.0382(10) Uani 1 1 d .
C24 C 0.1859(3) -0.2600(3) 0.4361(2) 0.0455(11) Uani 1 1 d .
H24 H 0.2003 -0.2256 0.3891 0.055 Uiso 1 1 calc R
C25 C 0.1709(4) -0.3432(3) 0.4474(2) 0.0546(12) Uani 1 1 d .
H25 H 0.1749 -0.3660 0.4082 0.066 Uiso 1 1 calc R
C26 C 0.1500(4) -0.3935(3) 0.5156(2) 0.0561(13) Uani 1 1 d .
H26 H 0.1404 -0.4512 0.5233 0.067 Uiso 1 1 calc R
C27 C 0.1432(4) -0.3597(3) 0.5724(2) 0.0515(12) Uani 1 1 d .
H27 H 0.1285 -0.3942 0.6193 0.062 Uiso 1 1 calc R
C28 C 0.1575(3) -0.2763(3) 0.5618(2) 0.0447(11) Uani 1 1 d .
H28 H 0.1520 -0.2530 0.6010 0.054 Uiso 1 1 calc R
C29 C 0.2878(3) -0.1606(3) 0.5187(2) 0.0418(10) Uani 1 1 d .
C30 C 0.3716(4) -0.2511(3) 0.5314(2) 0.0541(12) Uani 1 1 d .
H30 H 0.3739 -0.3010 0.5145 0.065 Uiso 1 1 calc R
C31 C 0.4521(4) -0.2677(4) 0.5690(3) 0.0698(15) Uani 1 1 d .
H31 H 0.5084 -0.3300 0.5788 0.084 Uiso 1 1 calc R
C32 C 0.4513(4) -0.1960(4) 0.5922(3) 0.0735(17) Uani 1 1 d .
H32 H 0.5074 -0.2077 0.6169 0.088 Uiso 1 1 calc R
C33 C 0.3686(4) -0.1070(4) 0.5793(3) 0.0671(15) Uani 1 1 d .
H33 H 0.3680 -0.0570 0.5953 0.081 Uiso 1 1 calc R
C34 C 0.2853(4) -0.0882(3) 0.5431(2) 0.0513(12) Uani 1 1 d .
H34 H 0.2278 -0.0265 0.5354 0.062 Uiso 1 1 calc R
C35 C 0.1950(3) 0.0843(3) 0.10827(19) 0.0321(9) Uani 1 1 d .
C36 C 0.2530(3) -0.0175(3) 0.14650(19) 0.0313(9) Uani 1 1 d .
C37 C 0.3067(3) -0.0436(3) 0.2053(2) 0.0417(10) Uani 1 1 d .
H37 H 0.3116 0.0057 0.2192 0.050 Uiso 1 1 calc R
C38 C 0.2476(3) -0.0912(3) 0.1273(2) 0.0370(10) Uani 1 1 d .
H38 H 0.2102 -0.0750 0.0877 0.044 Uiso 1 1 calc R
C39 C 0.3526(3) -0.1380(3) 0.2436(2) 0.0405(10) Uani 1 1 d .
H39 H 0.3886 -0.1536 0.2837 0.049 Uiso 1 1 calc R
C40 C 0.2952(3) -0.1867(3) 0.1643(2) 0.0376(10) Uani 1 1 d .
H40 H 0.2930 -0.2361 0.1491 0.045 Uiso 1 1 calc R
C41 C 0.3473(3) -0.2117(3) 0.2247(2) 0.0349(9) Uani 1 1 d .
C42 C 0.4828(3) -0.3394(3) 0.3008(2) 0.0407(10) Uani 1 1 d .
C43 C 0.5686(4) -0.3232(3) 0.2620(3) 0.0546(12) Uani 1 1 d .
H43 H 0.5657 -0.2910 0.2126 0.065 Uiso 1 1 calc R
C44 C 0.6569(4) -0.3533(4) 0.2945(4) 0.0755(17) Uani 1 1 d .
H44 H 0.7155 -0.3426 0.2675 0.091 Uiso 1 1 calc R
C45 C 0.6612(5) -0.3983(4) 0.3650(4) 0.0789(19) Uani 1 1 d .
H45 H 0.7224 -0.4175 0.3873 0.095 Uiso 1 1 calc R
C46 C 0.5760(5) -0.4171(4) 0.4059(3) 0.086(2) Uani 1 1 d .
H46 H 0.5799 -0.4498 0.4552 0.103 Uiso 1 1 calc R
C47 C 0.4844(4) -0.3863(3) 0.3718(3) 0.0628(14) Uani 1 1 d .
H47 H 0.4258 -0.3979 0.3978 0.075 Uiso 1 1 calc R
C48 C 0.3563(3) -0.3790(3) 0.26588(18) 0.0320(9) Uani 1 1 d .
C49 C 0.4261(3) -0.4731(3) 0.2679(2) 0.0391(10) Uani 1 1 d .
H49 H 0.4988 -0.4907 0.2671 0.047 Uiso 1 1 calc R
C50 C 0.3904(4) -0.5423(3) 0.2710(2) 0.0462(11) Uani 1 1 d .
H50 H 0.4391 -0.6071 0.2729 0.055 Uiso 1 1 calc R
C51 C 0.2862(4) -0.5186(3) 0.2713(2) 0.0490(12) Uani 1 1 d .
H51 H 0.2624 -0.5664 0.2736 0.059 Uiso 1 1 calc R
C52 C 0.2166(3) -0.4242(3) 0.2683(2) 0.0425(10) Uani 1 1 d .
H52 H 0.1442 -0.4060 0.2671 0.051 Uiso 1 1 calc R
C53 C 0.2515(3) -0.3559(3) 0.2669(2) 0.0400(10) Uani 1 1 d .
H53 H 0.2023 -0.2917 0.2667 0.048 Uiso 1 1 calc R
C54 C -0.1155(3) 0.0982(3) 0.1684(2) 0.0322(9) Uani 1 1 d .
C55 C -0.1114(3) 0.0060(3) 0.21949(19) 0.0328(9) Uani 1 1 d .
C56 C -0.0374(3) -0.0829(3) 0.21170(19) 0.0322(9) Uani 1 1 d .
H56 H 0.0127 -0.0851 0.1720 0.039 Uiso 1 1 calc R
C57 C -0.1826(3) 0.0072(3) 0.2794(2) 0.0439(11) Uani 1 1 d .
H57 H -0.2329 0.0677 0.2867 0.053 Uiso 1 1 calc R
C58 C -0.0345(3) -0.1695(3) 0.26056(18) 0.0319(9) Uani 1 1 d .
H58 H 0.0165 -0.2300 0.2538 0.038 Uiso 1 1 calc R
C59 C -0.1811(3) -0.0780(3) 0.3282(2) 0.0486(12) Uani 1 1 d .
H59 H -0.2312 -0.0756 0.3679 0.058 Uiso 1 1 calc R
C60 C -0.1069(3) -0.1670(3) 0.3196(2) 0.0360(10) Uani 1 1 d .
C61 C -0.0649(3) -0.3431(3) 0.35426(19) 0.0327(9) Uani 1 1 d .
C62 C -0.0845(3) -0.3509(3) 0.2924(2) 0.0379(10) Uani 1 1 d .
H62 H -0.1261 -0.2943 0.2592 0.046 Uiso 1 1 calc R
C63 C -0.0443(3) -0.4399(3) 0.2780(2) 0.0451(11) Uani 1 1 d .
H63 H -0.0572 -0.4445 0.2350 0.054 Uiso 1 1 calc R
C64 C 0.0150(4) -0.5221(3) 0.3269(2) 0.0512(12) Uani 1 1 d .
H64 H 0.0431 -0.5838 0.3175 0.061 Uiso 1 1 calc R
C65 C 0.0335(4) -0.5149(3) 0.3891(2) 0.0497(12) Uani 1 1 d .
H65 H 0.0740 -0.5717 0.4226 0.060 Uiso 1 1 calc R
C66 C -0.0062(3) -0.4261(3) 0.4030(2) 0.0394(10) Uani 1 1 d .
H66 H 0.0067 -0.4217 0.4462 0.047 Uiso 1 1 calc R
C67 C -0.1490(3) -0.2498(3) 0.4415(2) 0.0372(10) Uani 1 1 d .
C68 C -0.2264(4) -0.2817(3) 0.4724(2) 0.0527(12) Uani 1 1 d .
H68 H -0.2520 -0.3062 0.4465 0.063 Uiso 1 1 calc R
C69 C -0.2674(4) -0.2782(4) 0.5411(3) 0.0812(18) Uani 1 1 d .
H69 H -0.3206 -0.3008 0.5625 0.097 Uiso 1 1 calc R
C70 C -0.2307(5) -0.2417(4) 0.5784(3) 0.086(2) Uani 1 1 d .
H70 H -0.2603 -0.2376 0.6251 0.103 Uiso 1 1 calc R
C71 C -0.1527(5) -0.2117(3) 0.5491(3) 0.0745(17) Uani 1 1 d .
H71 H -0.1268 -0.1878 0.5753 0.089 Uiso 1 1 calc R
C72 C -0.1112(4) -0.2162(3) 0.4803(2) 0.0523(12) Uani 1 1 d .
H72 H -0.0561 -0.1960 0.4598 0.063 Uiso 1 1 calc R
C73 C -0.3402(6) 0.1895(5) 0.0671(4) 0.124(3) Uani 1 1 d .
H73A H -0.3718 0.1432 0.0762 0.186 Uiso 1 1 calc R
H73B H -0.3458 0.2063 0.1111 0.186 Uiso 1 1 calc R
H73C H -0.2666 0.1600 0.0507 0.186 Uiso 1 1 calc R
C74 C -0.3954(5) 0.2785(4) 0.0119(3) 0.0800(17) Uani 1 1 d .
H74A H -0.4699 0.3073 0.0285 0.096 Uiso 1 1 calc R
H74B H -0.3910 0.2608 -0.0320 0.096 Uiso 1 1 calc R
C75 C -0.3932(4) 0.4312(4) -0.0649(2) 0.0636(14) Uani 1 1 d .
H75A H -0.4702 0.4615 -0.0572 0.076 Uiso 1 1 calc R
H75B H -0.3751 0.4073 -0.1077 0.076 Uiso 1 1 calc R
C76 C -0.3505(5) 0.5035(4) -0.0755(3) 0.0799(17) Uani 1 1 d .
H76A H -0.3788 0.5577 -0.1172 0.120 Uiso 1 1 calc R
H76B H -0.2744 0.4731 -0.0830 0.120 Uiso 1 1 calc R
H76C H -0.3699 0.5278 -0.0333 0.120 Uiso 1 1 calc R
C77 C -0.5211(10) 0.1937(9) 0.2293(6) 0.183(3) Uani 0.792(8) 1 d P
H77A H -0.5313 0.2265 0.1787 0.275 Uiso 1 1 calc R
H77B H -0.4573 0.1922 0.2407 0.275 Uiso 1 1 calc R
H77C H -0.5808 0.2291 0.2580 0.275 Uiso 1 1 calc R
C78 C -0.5124(10) 0.1006(9) 0.2437(6) 0.183(3) Uani 0.792(8) 1 d P
H78A H -0.5764 0.1037 0.2300 0.220 Uiso 1 1 calc R
H78B H -0.4532 0.0670 0.2129 0.220 Uiso 1 1 calc R
C79 C -0.4696(10) -0.0507(10) 0.3169(6) 0.183(3) Uani 0.792(8) 1 d P
H79A H -0.3988 -0.0783 0.2937 0.220 Uiso 1 1 calc R
H79B H -0.5187 -0.0575 0.2932 0.220 Uiso 1 1 calc R
C80 C -0.4713(8) -0.1019(8) 0.3910(5) 0.183(3) Uani 0.792(8) 1 d P
H80A H -0.4494 -0.1711 0.3961 0.275 Uiso 1 1 calc R
H80B H -0.5421 -0.0757 0.4133 0.275 Uiso 1 1 calc R
H80C H -0.4235 -0.0939 0.4143 0.275 Uiso 1 1 calc R
H3O H 0.0693 0.3453 -0.0304 0.041(11) Uiso 1 1 d R
H2O H -0.1012 0.4687 0.1297 0.060(13) Uiso 1 1 d R
H4O H -0.2288 0.3557 0.0335 0.091(18) Uiso 1 1 d R

loop_
_atom_site_aniso_label
_atom_site_aniso_U_11
_atom_site_aniso_U_22
_atom_site_aniso_U_33
_atom_site_aniso_U_23
_atom_site_aniso_U_13
_atom_site_aniso_U_12
Zr1 0.0402(3) 0.01927(18) 0.02401(19) -0.00380(14) -0.00776(16) -0.00618(17)
Zr2 0.0432(3) 0.01918(18) 0.02403(19) -0.00625(14) -0.00677(16) -0.01022(17)
Zr3 0.0496(3) 0.02066(19) 0.02081(19) -0.00428(14) -0.00716(17) -0.01401(18)
Cl1 0.0658(8) 0.0325(5) 0.0375(6) -0.0130(4) 0.0045(5) -0.0200(5)
O1 0.0387(16) 0.0216(13) 0.0186(12) -0.0036(10) -0.0076(11) -0.0087(12)
O2 0.0434(17) 0.0213(13) 0.0319(14) -0.0092(11) -0.0071(12) -0.0079(12)
O3 0.0522(18) 0.0241(13) 0.0246(14) -0.0041(11) -0.0075(12) -0.0156(13)
O4 0.0447(18) 0.0262(14) 0.0250(13) -0.0015(11) -0.0116(12) -0.0102(13)
O5 0.0425(19) 0.0225(13) 0.0253(14) -0.0061(11) -0.0079(12) -0.0020(13)
O6 0.0491(18) 0.0295(14) 0.0255(14) -0.0040(11) -0.0099(13) -0.0163(14)
O7 0.0446(18) 0.0231(14) 0.0403(15) -0.0108(12) -0.0063(13) -0.0109(13)
O8 0.0505(18) 0.0258(14) 0.0302(14) -0.0095(11) -0.0087(13) -0.0111(13)
O9 0.0518(18) 0.0246(14) 0.0244(14) -0.0057(11) -0.0042(12) -0.0166(13)
O10 0.0474(18) 0.0236(14) 0.0333(15) -0.0047(11) -0.0043(13) -0.0126(13)
O11 0.073(2) 0.064(2) 0.054(2) -0.0012(17) -0.0210(18) -0.027(2)
O12 0.216(6) 0.203(7) 0.145(4) 0.053(4) -0.080(4) -0.140(6)
N1 0.042(2) 0.0360(19) 0.0338(19) -0.0023(15) -0.0146(16) -0.0068(17)
N2 0.034(2) 0.0229(17) 0.049(2) -0.0080(15) -0.0162(16) -0.0053(15)
N3 0.059(2) 0.0209(17) 0.0316(18) -0.0066(14) 0.0067(16) -0.0141(16)
C1 0.041(3) 0.088(4) 0.061(3) -0.043(3) -0.012(3) 0.002(3)
C2 0.043(3) 0.025(2) 0.120(5) -0.017(3) 0.020(3) -0.010(2)
C3 0.042(3) 0.090(5) 0.040(3) -0.013(3) -0.008(2) 0.016(3)
C4 0.044(3) 0.079(4) 0.135(6) -0.085(4) 0.014(4) -0.017(3)
C5 0.051(4) 0.032(3) 0.079(4) 0.016(3) 0.014(3) 0.010(2)
C6 0.058(3) 0.039(3) 0.088(4) -0.042(3) 0.013(3) -0.023(3)
C7 0.096(4) 0.072(4) 0.036(3) -0.010(2) -0.015(3) -0.057(3)
C8 0.052(3) 0.029(2) 0.087(4) -0.011(2) -0.028(3) -0.013(2)
C9 0.063(3) 0.067(3) 0.047(3) -0.029(2) 0.008(2) -0.042(3)
C10 0.070(4) 0.032(2) 0.060(3) 0.008(2) -0.025(3) -0.027(3)
C11 0.097(4) 0.066(3) 0.027(2) -0.020(2) 0.006(2) -0.054(3)
C12 0.077(4) 0.045(3) 0.035(2) -0.024(2) -0.007(2) -0.019(3)
C13 0.082(4) 0.042(3) 0.028(2) -0.0094(19) -0.012(2) -0.034(3)
C14 0.060(3) 0.066(3) 0.045(3) -0.031(2) -0.023(2) -0.008(3)
C15 0.135(5) 0.030(2) 0.022(2) -0.0004(18) -0.030(3) -0.036(3)
C16 0.050(3) 0.023(2) 0.0186(19) -0.0101(15) -0.0065(19) -0.008(2)
C17 0.038(3) 0.029(2) 0.0224(19) -0.0075(16) -0.0082(17) -0.0084(19)
C18 0.035(2) 0.033(2) 0.031(2) -0.0096(17) -0.0090(18) -0.0044(19)
C19 0.045(3) 0.035(2) 0.032(2) -0.0097(18) -0.0038(19) -0.015(2)
C20 0.037(3) 0.032(2) 0.033(2) -0.0051(17) -0.0047(18) -0.0098(19)
C21 0.038(3) 0.039(2) 0.035(2) -0.0089(19) -0.0086(19) -0.005(2)
C22 0.044(3) 0.030(2) 0.028(2) -0.0082(17) -0.0062(19) -0.008(2)
C23 0.037(3) 0.030(2) 0.035(2) -0.0040(18) -0.0090(19) -0.0038(19)
C24 0.056(3) 0.042(3) 0.033(2) -0.0062(19) -0.006(2) -0.017(2)
C25 0.063(3) 0.051(3) 0.049(3) -0.018(2) -0.008(2) -0.017(3)
C26 0.064(3) 0.041(3) 0.057(3) -0.003(2) -0.019(3) -0.017(2)
C27 0.061(3) 0.043(3) 0.041(3) 0.003(2) -0.013(2) -0.019(2)
C28 0.054(3) 0.035(2) 0.034(2) -0.0042(19) -0.012(2) -0.008(2)
C29 0.039(3) 0.044(3) 0.034(2) -0.0118(19) -0.009(2) -0.006(2)
C30 0.046(3) 0.052(3) 0.052(3) -0.017(2) -0.015(2) -0.002(2)
C31 0.058(4) 0.060(3) 0.071(4) -0.019(3) -0.022(3) 0.002(3)
C32 0.047(3) 0.092(4) 0.077(4) -0.042(3) -0.023(3) -0.002(3)
C33 0.060(4) 0.080(4) 0.070(3) -0.047(3) -0.014(3) -0.013(3)
C34 0.046(3) 0.050(3) 0.051(3) -0.020(2) -0.019(2) -0.002(2)
C35 0.036(2) 0.028(2) 0.030(2) -0.0125(17) 0.0034(18) -0.0102(18)
C36 0.035(2) 0.025(2) 0.033(2) -0.0147(16) -0.0021(18) -0.0070(18)
C37 0.048(3) 0.033(2) 0.050(3) -0.023(2) -0.009(2) -0.012(2)
C38 0.043(3) 0.029(2) 0.037(2) -0.0107(17) -0.0080(19) -0.0097(19)
C39 0.049(3) 0.028(2) 0.044(2) -0.0125(18) -0.016(2) -0.008(2)
C40 0.052(3) 0.021(2) 0.039(2) -0.0123(17) -0.010(2) -0.0080(19)
C41 0.035(2) 0.025(2) 0.040(2) -0.0109(17) -0.0052(19) -0.0056(18)
C42 0.040(3) 0.026(2) 0.052(3) -0.0142(19) -0.016(2) -0.0013(19)
C43 0.043(3) 0.044(3) 0.076(3) -0.017(2) -0.014(3) -0.012(2)
C44 0.058(4) 0.055(3) 0.119(5) -0.036(3) -0.024(4) -0.011(3)
C45 0.063(4) 0.065(4) 0.122(6) -0.047(4) -0.042(4) -0.008(3)
C46 0.100(5) 0.060(4) 0.080(4) -0.015(3) -0.057(4) 0.001(4)
C47 0.064(4) 0.056(3) 0.058(3) -0.015(3) -0.023(3) -0.008(3)
C48 0.038(3) 0.025(2) 0.028(2) -0.0059(16) -0.0057(18) -0.0085(18)
C49 0.033(3) 0.029(2) 0.046(2) -0.0107(18) -0.0062(19) -0.0035(19)
C50 0.047(3) 0.023(2) 0.061(3) -0.012(2) -0.007(2) -0.006(2)
C51 0.059(3) 0.036(2) 0.059(3) -0.015(2) -0.008(2) -0.022(2)
C52 0.039(3) 0.040(2) 0.048(3) -0.014(2) -0.004(2) -0.014(2)
C53 0.038(3) 0.029(2) 0.043(2) -0.0118(18) -0.001(2) -0.0053(19)
C54 0.038(3) 0.027(2) 0.032(2) -0.0058(17) -0.0112(19) -0.0121(19)
C55 0.040(3) 0.028(2) 0.029(2) -0.0060(16) -0.0038(18) -0.0135(19)
C56 0.039(3) 0.033(2) 0.026(2) -0.0109(16) 0.0039(17) -0.0166(19)
C57 0.049(3) 0.022(2) 0.045(3) -0.0056(18) 0.005(2) -0.0063(19)
C58 0.037(2) 0.026(2) 0.031(2) -0.0099(16) 0.0028(18) -0.0120(18)
C59 0.057(3) 0.024(2) 0.045(3) -0.0072(19) 0.017(2) -0.011(2)
C60 0.045(3) 0.028(2) 0.035(2) -0.0068(17) 0.0003(19) -0.018(2)
C61 0.041(3) 0.029(2) 0.028(2) -0.0093(17) 0.0088(18) -0.0186(19)
C62 0.044(3) 0.038(2) 0.033(2) -0.0076(18) -0.0016(19) -0.021(2)
C63 0.061(3) 0.055(3) 0.034(2) -0.021(2) 0.007(2) -0.035(3)
C64 0.080(4) 0.035(2) 0.045(3) -0.020(2) 0.012(2) -0.031(3)
C65 0.067(3) 0.029(2) 0.040(2) -0.0040(19) 0.001(2) -0.014(2)
C66 0.058(3) 0.028(2) 0.026(2) -0.0041(17) -0.0059(19) -0.013(2)
C67 0.048(3) 0.022(2) 0.031(2) -0.0080(17) 0.0046(19) -0.0077(19)
C68 0.050(3) 0.054(3) 0.049(3) -0.015(2) 0.010(2) -0.023(3)
C69 0.069(4) 0.087(4) 0.068(4) -0.019(3) 0.029(3) -0.030(3)
C70 0.113(6) 0.057(4) 0.050(3) -0.023(3) 0.026(4) -0.010(4)
C71 0.121(5) 0.042(3) 0.048(3) -0.025(2) -0.011(3) -0.011(3)
C72 0.074(4) 0.033(2) 0.047(3) -0.017(2) 0.002(2) -0.017(2)
C73 0.147(7) 0.095(6) 0.126(6) -0.002(5) -0.036(5) -0.055(5)
C74 0.083(4) 0.088(5) 0.070(4) -0.026(3) -0.016(3) -0.029(4)
C75 0.070(4) 0.057(3) 0.055(3) -0.011(3) -0.024(3) -0.012(3)
C76 0.096(5) 0.066(4) 0.067(4) -0.002(3) -0.011(3) -0.033(4)
C77 0.216(6) 0.203(7) 0.145(4) 0.053(4) -0.080(4) -0.140(6)
C78 0.216(6) 0.203(7) 0.145(4) 0.053(4) -0.080(4) -0.140(6)
C79 0.216(6) 0.203(7) 0.145(4) 0.053(4) -0.080(4) -0.140(6)
C80 0.216(6) 0.203(7) 0.145(4) 0.053(4) -0.080(4) -0.140(6)

loop_
_atom_type_symbol
_atom_type_description
_atom_type_scat_dispersion_real
_atom_type_scat_dispersion_imag
_atom_type_scat_source
C C 0.0033 0.0016 'International Tables Vol C Tables 4.2.6.8 and 6.1.1.4'
H H 0.0000 0.0000 'International Tables Vol C Tables 4.2.6.8 and 6.1.1.4'
N N 0.0061 0.0033 'International Tables Vol C Tables 4.2.6.8 and 6.1.1.4'
O O 0.0106 0.0060 'International Tables Vol C Tables 4.2.6.8 and 6.1.1.4'
Cl Cl 0.1484 0.1585 'International Tables Vol C Tables 4.2.6.8 and 6.1.1.4'
Zr Zr -2.9673 0.5597 'International Tables Vol C Tables 4.2.6.8 and 6.1.1.4'

loop_
_geom_angle_atom_site_label_1
_geom_angle_atom_site_label_2
_geom_angle_atom_site_label_3
_geom_angle
O1 Zr1 O2 73.00(9)
O1 Zr1 O10 80.56(10)
O2 Zr1 O10 153.47(10)
O1 Zr1 O4 73.18(9)
O2 Zr1 O4 91.79(9)
O10 Zr1 O4 82.55(9)
O1 Zr1 O5 78.77(9)
O2 Zr1 O5 89.27(9)
O10 Zr1 O5 83.36(9)
O4 Zr1 O5 150.27(10)
O1 Zr1 C5 151.05(13)
O2 Zr1 C5 84.96(16)
O10 Zr1 C5 120.69(17)
O4 Zr1 C5 89.35(18)
O5 Zr1 C5 120.32(18)
O1 Zr1 C1 152.60(12)
O2 Zr1 C1 114.94(17)
O10 Zr1 C1 89.72(17)
O4 Zr1 C1 80.22(13)
O5 Zr1 C1 125.75(14)
C5 Zr1 C1 31.28(17)
O1 Zr1 C4 151.43(14)
O2 Zr1 C4 81.46(16)
O10 Zr1 C4 123.57(17)
O4 Zr1 C4 121.07(19)
O5 Zr1 C4 88.46(19)
C5 Zr1 C4 31.93(18)
C1 Zr1 C4 52.20(17)
O1 Zr1 C3 153.64(12)
O2 Zr1 C3 109.1(2)
O10 Zr1 C3 93.6(2)
O4 Zr1 C3 131.88(14)
O5 Zr1 C3 75.02(13)
C5 Zr1 C3 51.88(16)
C1 Zr1 C3 51.73(15)
C4 Zr1 C3 31.20(18)
O1 Zr1 C2 154.31(12)
O2 Zr1 C2 132.44(13)
O10 Zr1 C2 73.84(13)
O4 Zr1 C2 105.04(18)
O5 Zr1 C2 95.92(17)
C5 Zr1 C2 51.93(16)
C1 Zr1 C2 31.77(16)
C4 Zr1 C2 51.61(17)
C3 Zr1 C2 30.65(17)
O1 Zr1 Zr2 35.92(6)
O2 Zr1 Zr2 38.04(7)
O10 Zr1 Zr2 115.51(7)
O4 Zr1 Zr2 86.60(7)
O5 Zr1 Zr2 76.13(7)
C5 Zr1 Zr2 122.52(14)
C1 Zr1 Zr2 149.79(16)
C4 Zr1 Zr2 116.27(13)
C3 Zr1 Zr2 135.75(17)
C2 Zr1 Zr2 166.33(15)
O1 Zr1 Zr3 35.79(6)
O2 Zr1 Zr3 85.32(7)
O10 Zr1 Zr3 74.25(7)
O4 Zr1 Zr3 38.02(7)
O5 Zr1 Zr3 112.64(7)
C5 Zr1 Zr3 125.87(15)
C1 Zr1 Zr3 116.88(11)
C4 Zr1 Zr3 154.95(19)
C3 Zr1 Zr3 164.19(18)
C2 Zr1 Zr3 133.71(15)
Zr2 Zr1 Zr3 59.943(13)
O1 Zr2 O3 73.27(9)
O1 Zr2 O2 72.61(9)
O3 Zr2 O2 90.64(9)
O1 Zr2 O6 79.63(9)
O3 Zr2 O6 152.59(9)
O2 Zr2 O6 85.10(9)
O1 Zr2 O7 78.55(9)
O3 Zr2 O7 88.10(9)
O2 Zr2 O7 150.20(10)
O6 Zr2 O7 82.50(9)
O1 Zr2 C10 151.09(12)
O3 Zr2 C10 84.16(13)
O2 Zr2 C10 90.19(13)
O6 Zr2 C10 122.84(13)
O7 Zr2 C10 119.24(14)
O1 Zr2 C9 151.70(12)
O3 Zr2 C9 81.82(12)
O2 Zr2 C9 121.73(13)
O6 Zr2 C9 123.17(12)
O7 Zr2 C9 87.55(13)
C10 Zr2 C9 31.70(14)
O1 Zr2 C6 152.11(13)
O3 Zr2 C6 114.28(14)
O2 Zr2 C6 80.31(13)
O6 Zr2 C6 91.71(14)
O7 Zr2 C6 126.92(13)
C10 Zr2 C6 31.80(14)
C9 Zr2 C6 52.51(15)
O1 Zr2 C8 153.41(12)
O3 Zr2 C8 110.14(14)
O2 Zr2 C8 132.37(12)
O6 Zr2 C8 92.32(14)
O7 Zr2 C8 75.28(12)
C10 Zr2 C8 52.22(14)
C9 Zr2 C8 31.59(14)
C6 Zr2 C8 52.18(15)
O1 Zr2 C7 153.41(12)
O3 Zr2 C7 133.29(12)
O2 Zr2 C7 104.00(15)
O6 Zr2 C7 73.78(12)
O7 Zr2 C7 98.38(15)
C10 Zr2 C7 52.33(14)
C9 Zr2 C7 52.59(14)
C6 Zr2 C7 31.32(15)
C8 Zr2 C7 31.85(15)
O1 Zr2 Zr1 35.73(7)
O3 Zr2 Zr1 85.97(7)
O2 Zr2 Zr1 37.83(7)
O6 Zr2 Zr1 74.14(7)
O7 Zr2 Zr1 112.44(7)
C10 Zr2 Zr1 126.84(12)
C9 Zr2 Zr1 156.22(12)
C6 Zr2 Zr1 116.41(11)
C8 Zr2 Zr1 162.80(12)
C7 Zr2 Zr1 131.41(13)
O1 Zr2 Zr3 36.12(6)
O3 Zr2 Zr3 38.06(7)
O2 Zr2 Zr3 85.43(6)
O6 Zr2 Zr3 114.54(7)
O7 Zr2 Zr3 75.40(7)
C10 Zr2 Zr3 121.80(11)
C9 Zr2 Zr3 116.53(10)
C6 Zr2 Zr3 148.91(12)
C8 Zr2 Zr3 136.67(12)
C7 Zr2 Zr3 168.28(12)
Zr1 Zr2 Zr3 60.237(14)
O1 Zr3 O4 73.52(9)
O1 Zr3 O3 72.92(9)
O4 Zr3 O3 92.32(10)
O1 Zr3 O8 80.66(9)
O4 Zr3 O8 153.69(9)
O3 Zr3 O8 84.78(10)
O1 Zr3 O9 78.59(9)
O4 Zr3 O9 86.83(9)
O3 Zr3 O9 150.48(9)
O8 Zr3 O9 83.15(10)
O1 Zr3 C15 150.75(11)
O4 Zr3 C15 89.84(15)
O3 Zr3 C15 84.18(13)
O8 Zr3 C15 115.76(15)
O9 Zr3 C15 125.30(13)
O1 Zr3 C11 151.35(13)
O4 Zr3 C11 120.92(14)
O3 Zr3 C11 81.43(12)
O8 Zr3 C11 84.57(15)
O9 Zr3 C11 123.88(12)
C15 Zr3 C11 31.20(15)
O1 Zr3 C14 151.84(13)
O4 Zr3 C14 79.02(13)
O3 Zr3 C14 114.87(14)
O8 Zr3 C14 125.81(13)
O9 Zr3 C14 93.94(14)
C15 Zr3 C14 32.39(15)
C11 Zr3 C14 52.82(16)
O1 Zr3 C13 153.98(12)
O4 Zr3 C13 103.92(13)
O3 Zr3 C13 132.92(12)
O8 Zr3 C13 97.00(13)
O9 Zr3 C13 75.41(12)
C15 Zr3 C13 52.64(13)
C11 Zr3 C13 52.21(14)
C14 Zr3 C13 32.16(13)
O1 Zr3 C12 153.60(12)
O4 Zr3 C12 131.51(13)
O3 Zr3 C12 109.14(13)
O8 Zr3 C12 73.46(13)
O9 Zr3 C12 93.03(12)
C15 Zr3 C12 51.83(14)
C11 Zr3 C12 31.32(13)
C14 Zr3 C12 52.59(15)
C13 Zr3 C12 31.35(14)
O1 Zr3 Zr2 35.97(7)
O4 Zr3 Zr2 87.00(7)
O3 Zr3 Zr2 37.85(6)
O8 Zr3 Zr2 74.71(7)
O9 Zr3 Zr2 112.73(6)
C15 Zr3 Zr2 121.60(11)
C11 Zr3 Zr2 116.15(11)
C14 Zr3 Zr2 149.17(12)
C13 Zr3 Zr2 167.03(12)
C12 Zr3 Zr2 135.78(12)
O1 Zr3 Zr1 35.46(7)
O4 Zr3 Zr1 38.70(6)
O3 Zr3 Zr1 85.45(7)
O8 Zr3 Zr1 115.02(7)
O9 Zr3 Zr1 75.54(7)
C15 Zr3 Zr1 126.77(13)
C11 Zr3 Zr1 155.33(12)
C14 Zr3 Zr1 116.43(11)
C13 Zr3 Zr1 133.13(12)
C12 Zr3 Zr1 164.22(12)
Zr2 Zr3 Zr1 59.820(14)
Zr1 O1 Zr2 108.35(10)
Zr1 O1 Zr3 108.75(10)
Zr2 O1 Zr3 107.91(10)
Zr1 O2 Zr2 104.14(10)
Zr1 O2 H2O 126.9
Zr2 O2 H2O 128.7
Zr2 O3 Zr3 104.09(10)
Zr2 O3 H3O 133.5
Zr3 O3 H3O 122.3
Zr3 O4 Zr1 103.29(10)
Zr3 O4 H4O 136.9
Zr1 O4 H4O 119.5
C16 O5 Zr1 126.2(2)
C16 O6 Zr2 127.5(2)
C35 O7 Zr2 128.2(2)
C35 O8 Zr3 130.3(2)
C54 O9 Zr3 129.1(2)
C54 O10 Zr1 131.8(3)
C75 O11 C74 112.5(4)
C78 O12 C79 111.9(12)
C22 N1 C29 121.5(3)
C22 N1 C23 119.9(3)
C29 N1 C23 117.6(3)
C41 N2 C48 122.0(3)
C41 N2 C42 118.3(3)
C48 N2 C42 119.4(3)
C60 N3 C61 122.6(3)
C60 N3 C67 119.4(3)
C61 N3 C67 118.0(3)
C5 C1 C2 107.6(5)
C5 C1 Zr1 73.9(3)
C2 C1 Zr1 75.2(3)
C5 C1 H1 126.2
C2 C1 H1 126.2
Zr1 C1 H1 116.8
C3 C2 C1 107.8(5)
C3 C2 Zr1 74.4(3)
C1 C2 Zr1 73.0(3)
C3 C2 H2 126.1
C1 C2 H2 126.1
Zr1 C2 H2 118.4
C2 C3 C4 109.3(5)
C2 C3 Zr1 74.9(3)
C4 C3 Zr1 73.8(3)
C2 C3 H3 125.4
C4 C3 H3 125.4
Zr1 C3 H3 117.8
C3 C4 C5 107.1(5)
C3 C4 Zr1 75.0(3)
C5 C4 Zr1 73.4(3)
C3 C4 H4 126.5
C5 C4 H4 126.5
Zr1 C4 H4 117.3
C1 C5 C4 108.2(5)
C1 C5 Zr1 74.8(3)
C4 C5 Zr1 74.7(3)
C1 C5 H5 125.9
C4 C5 H5 125.9
Zr1 C5 H5 116.7
C7 C6 C10 108.5(4)
C7 C6 Zr2 74.8(2)
C10 C6 Zr2 73.9(2)
C7 C6 H6 125.8
C10 C6 H6 125.8
Zr2 C6 H6 117.5
C6 C7 C8 107.4(4)
C6 C7 Zr2 73.8(2)
C8 C7 Zr2 73.6(2)
C6 C7 H7 126.3
C8 C7 H7 126.3
Zr2 C7 H7 118.3
C9 C8 C7 108.5(4)
C9 C8 Zr2 74.2(3)
C7 C8 Zr2 74.6(3)
C9 C8 H8 125.8
C7 C8 H8 125.8
Zr2 C8 H8 117.4
C8 C9 C10 107.5(4)
C8 C9 Zr2 74.2(3)
C10 C9 Zr2 73.9(3)
C8 C9 H9 126.2
C10 C9 H9 126.2
Zr2 C9 H9 117.7
C9 C10 C6 108.1(4)
C9 C10 Zr2 74.4(2)
C6 C10 Zr2 74.3(2)
C9 C10 H10 125.9
C6 C10 H10 125.9
Zr2 C10 H10 117.3
C15 C11 C12 108.5(5)
C15 C11 Zr3 74.0(3)
C12 C11 Zr3 74.9(2)
C15 C11 H11 125.7
C12 C11 H11 125.7
Zr3 C11 H11 117.3
C11 C12 C13 108.8(4)
C11 C12 Zr3 73.8(2)
C13 C12 Zr3 74.0(2)
C11 C12 H12 125.6
C13 C12 H12 125.6
Zr3 C12 H12 118.5
C12 C13 C14 108.2(4)
C12 C13 Zr3 74.6(2)
C14 C13 Zr3 73.8(2)
C12 C13 H13 125.9
C14 C13 H13 125.9
Zr3 C13 H13 117.6
C13 C14 C15 105.6(4)
C13 C14 Zr3 74.0(2)
C15 C14 Zr3 73.3(2)
C13 C14 H14 127.2
C15 C14 H14 127.2
Zr3 C14 H14 117.8
C11 C15 C14 108.9(4)
C11 C15 Zr3 74.8(2)
C14 C15 Zr3 74.3(2)
C11 C15 H15 125.5
C14 C15 H15 125.5
Zr3 C15 H15 117.3
O5 C16 O6 123.4(3)
O5 C16 C17 119.4(4)
O6 C16 C17 117.2(4)
C19 C17 C18 119.3(3)
C19 C17 C16 119.5(4)
C18 C17 C16 121.2(4)
C20 C18 C17 120.4(4)
C20 C18 H18 119.8
C17 C18 H18 119.8
C17 C19 C21 120.4(4)
C17 C19 H19 119.8
C21 C19 H19 119.8
C18 C20 C22 120.2(4)
C18 C20 H20 119.9
C22 C20 H20 119.9
C22 C21 C19 120.6(4)
C22 C21 H21 119.7
C19 C21 H21 119.7
C21 C22 C20 119.0(4)
C21 C22 N1 121.0(4)
C20 C22 N1 119.9(4)
C24 C23 C28 119.8(4)
C24 C23 N1 121.0(4)
C28 C23 N1 119.1(4)
C25 C24 C23 120.1(4)
C25 C24 H24 119.9
C23 C24 H24 119.9
C24 C25 C26 120.2(4)
C24 C25 H25 119.9
C26 C25 H25 119.9
C25 C26 C27 119.8(4)
C25 C26 H26 120.1
C27 C26 H26 120.1
C28 C27 C26 120.6(4)
C28 C27 H27 119.7
C26 C27 H27 119.7
C27 C28 C23 119.5(4)
C27 C28 H28 120.3
C23 C28 H28 120.3
C34 C29 C30 119.9(4)
C34 C29 N1 120.8(4)
C30 C29 N1 119.2(4)
C29 C30 C31 119.4(5)
C29 C30 H30 120.3
C31 C30 H30 120.3
C32 C31 C30 121.1(5)
C32 C31 H31 119.5
C30 C31 H31 119.5
C31 C32 C33 119.2(5)
C31 C32 H32 120.4
C33 C32 H32 120.4
C32 C33 C34 121.4(5)
C32 C33 H33 119.3
C34 C33 H33 119.3
C29 C34 C33 119.0(4)
C29 C34 H34 120.5
C33 C34 H34 120.5
O8 C35 O7 123.7(3)
O8 C35 C36 117.0(3)
O7 C35 C36 119.4(3)
C37 C36 C38 117.9(3)
C37 C36 C35 122.5(3)
C38 C36 C35 119.3(3)
C39 C37 C36 121.5(4)
C39 C37 H37 119.2
C36 C37 H37 119.2
C40 C38 C36 121.3(4)
C40 C38 H38 119.4
C36 C38 H38 119.4
C37 C39 C41 120.8(4)
C37 C39 H39 119.6
C41 C39 H39 119.6
C38 C40 C41 120.1(3)
C38 C40 H40 119.9
C41 C40 H40 119.9
C39 C41 N2 120.9(3)
C39 C41 C40 118.3(3)
N2 C41 C40 120.7(3)
C47 C42 C43 121.4(4)
C47 C42 N2 119.4(4)
C43 C42 N2 119.2(4)
C44 C43 C42 120.4(5)
C44 C43 H43 119.8
C42 C43 H43 119.8
C45 C44 C43 120.2(6)
C45 C44 H44 119.9
C43 C44 H44 119.9
C44 C45 C46 121.0(5)
C44 C45 H45 119.5
C46 C45 H45 119.5
C45 C46 C47 118.7(5)
C45 C46 H46 120.7
C47 C46 H46 120.7
C42 C47 C46 118.3(5)
C42 C47 H47 120.8
C46 C47 H47 120.8
C49 C48 C53 118.4(4)
C49 C48 N2 120.3(4)
C53 C48 N2 121.3(3)
C48 C49 C50 120.1(4)
C48 C49 H49 120.0
C50 C49 H49 120.0
C51 C50 C49 121.2(4)
C51 C50 H50 119.4
C49 C50 H50 119.4
C50 C51 C52 118.7(4)
C50 C51 H51 120.7
C52 C51 H51 120.7
C51 C52 C53 120.3(4)
C51 C52 H52 119.8
C53 C52 H52 119.8
C48 C53 C52 121.3(4)
C48 C53 H53 119.4
C52 C53 H53 119.4
O9 C54 O10 123.7(3)
O9 C54 C55 120.1(3)
O10 C54 C55 116.2(3)
C56 C55 C57 118.0(3)
C56 C55 C54 122.3(4)
C57 C55 C54 119.7(3)
C55 C56 C58 121.6(4)
C55 C56 H56 119.2
C58 C56 H56 119.2
C59 C57 C55 121.1(4)
C59 C57 H57 119.4
C55 C57 H57 119.4
C56 C58 C60 119.7(3)
C56 C58 H58 120.2
C60 C58 H58 120.2
C57 C59 C60 120.4(4)
C57 C59 H59 119.8
C60 C59 H59 119.8
C59 C60 C58 119.2(4)
C59 C60 N3 119.2(4)
C58 C60 N3 121.6(3)
C62 C61 C66 119.3(4)
C62 C61 N3 121.7(3)
C66 C61 N3 118.9(3)
C63 C62 C61 120.9(4)
C63 C62 H62 119.6
C61 C62 H62 119.6
C62 C63 C64 119.3(4)
C62 C63 H63 120.3
C64 C63 H63 120.3
C65 C64 C63 120.0(4)
C65 C64 H64 120.0
C63 C64 H64 120.0
C66 C65 C64 120.5(4)
C66 C65 H65 119.7
C64 C65 H65 119.7
C65 C66 C61 119.9(4)
C65 C66 H66 120.0
C61 C66 H66 120.0
C68 C67 C72 119.1(4)
C68 C67 N3 120.6(4)
C72 C67 N3 120.3(4)
C67 C68 C69 120.3(5)
C67 C68 H68 119.8
C69 C68 H68 119.8
C70 C69 C68 119.7(5)
C70 C69 H69 120.1
C68 C69 H69 120.1
C71 C70 C69 120.7(5)
C71 C70 H70 119.7
C69 C70 H70 119.7
C70 C71 C72 119.3(5)
C70 C71 H71 120.4
C72 C71 H71 120.4
C67 C72 C71 120.8(5)
C67 C72 H72 119.6
C71 C72 H72 119.6
C74 C73 H73A 109.5
C74 C73 H73B 109.5
H73A C73 H73B 109.5
C74 C73 H73C 109.5
H73A C73 H73C 109.5
H73B C73 H73C 109.5
C73 C74 O11 112.5(5)
C73 C74 H74A 109.1
O11 C74 H74A 109.1
C73 C74 H74B 109.1
O11 C74 H74B 109.1
H74A C74 H74B 107.8
O11 C75 C76 109.2(4)
O11 C75 H75A 109.8
C76 C75 H75A 109.8
O11 C75 H75B 109.8
C76 C75 H75B 109.8
H75A C75 H75B 108.3
C75 C76 H76A 109.5
C75 C76 H76B 109.5
H76A C76 H76B 109.5
C75 C76 H76C 109.5
H76A C76 H76C 109.5
H76B C76 H76C 109.5
C78 C77 H77A 109.5
C78 C77 H77B 109.5
H77A C77 H77B 109.5
C78 C77 H77C 109.5
H77A C77 H77C 109.5
H77B C77 H77C 109.5
O12 C78 C77 116.7(12)
O12 C78 H78A 108.1
C77 C78 H78A 108.1
O12 C78 H78B 108.1
C77 C78 H78B 108.1
H78A C78 H78B 107.3
O12 C79 C80 108.7(12)
O12 C79 H79A 109.9
C80 C79 H79A 109.9
O12 C79 H79B 109.9
C80 C79 H79B 109.9
H79A C79 H79B 108.3
C79 C80 H80A 109.5
C79 C80 H80B 109.5
H80A C80 H80B 109.5
C79 C80 H80C 109.5
H80A C80 H80C 109.5
H80B C80 H80C 109.5

loop_
_geom_bond_atom_site_label_1
_geom_bond_atom_site_label_2
_geom_bond_distance
Zr1 O1 2.061(2)
Zr1 O2 2.119(3)
Zr1 O10 2.160(2)
Zr1 O4 2.161(2)
Zr1 O5 2.195(2)
Zr1 C5 2.503(4)
Zr1 C1 2.513(5)
Zr1 C4 2.520(5)
Zr1 C3 2.535(5)
Zr1 C2 2.541(5)
Zr1 Zr2 3.3501(8)
Zr1 Zr3 3.3642(7)
Zr2 O1 2.071(2)
Zr2 O3 2.122(2)
Zr2 O2 2.129(3)
Zr2 O6 2.182(2)
Zr2 O7 2.204(2)
Zr2 C10 2.523(4)
Zr2 C9 2.529(4)
Zr2 C6 2.529(4)
Zr2 C8 2.529(4)
Zr2 C7 2.541(4)
Zr2 Zr3 3.3543(6)
Zr3 O1 2.078(2)
Zr3 O4 2.129(3)
Zr3 O3 2.132(2)
Zr3 O8 2.145(3)
Zr3 O9 2.213(2)
Zr3 C15 2.534(4)
Zr3 C11 2.543(4)
Zr3 C14 2.548(4)
Zr3 C13 2.550(4)
Zr3 C12 2.558(4)
O2 H2O 0.9811
O3 H3O 0.9219
O4 H4O 0.9887
O5 C16 1.266(4)
O6 C16 1.271(5)
O7 C35 1.272(4)
O8 C35 1.269(4)
O9 C54 1.267(4)
O10 C54 1.268(4)
O11 C75 1.420(5)
O11 C74 1.491(6)
O12 C78 1.333(11)
O12 C79 1.383(14)
N1 C22 1.407(5)
N1 C29 1.418(5)
N1 C23 1.426(5)
N2 C41 1.405(4)
N2 C48 1.420(5)
N2 C42 1.428(5)
N3 C60 1.406(4)
N3 C61 1.416(5)
N3 C67 1.430(5)
C1 C5 1.352(7)
C1 C2 1.384(7)
C1 H1 0.9500
C2 C3 1.342(7)
C2 H2 0.9500
C3 C4 1.359(8)
C3 H3 0.9500
C4 C5 1.382(8)
C4 H4 0.9500
C5 H5 0.9500
C6 C7 1.368(6)
C6 C10 1.384(6)
C6 H6 0.9500
C7 C8 1.391(7)
C7 H7 0.9500
C8 C9 1.377(6)
C8 H8 0.9500
C9 C10 1.380(6)
C9 H9 0.9500
C10 H10 0.9500
C11 C15 1.365(7)
C11 C12 1.377(6)
C11 H11 0.9500
C12 C13 1.380(6)
C12 H12 0.9500
C13 C14 1.412(6)
C13 H13 0.9500
C14 C15 1.418(7)
C14 H14 0.9500
C15 H15 0.9500
C16 C17 1.475(5)
C17 C19 1.377(5)
C17 C18 1.395(5)
C18 C20 1.382(5)
C18 H18 0.9500
C19 C21 1.387(5)
C19 H19 0.9500
C20 C22 1.394(5)
C20 H20 0.9500
C21 C22 1.385(6)
C21 H21 0.9500
C23 C24 1.383(5)
C23 C28 1.392(5)
C24 C25 1.377(6)
C24 H24 0.9500
C25 C26 1.379(6)
C25 H25 0.9500
C26 C27 1.382(6)
C26 H26 0.9500
C27 C28 1.377(6)
C27 H27 0.9500
C28 H28 0.9500
C29 C34 1.382(6)
C29 C30 1.391(6)
C30 C31 1.393(6)
C30 H30 0.9500
C31 C32 1.366(7)
C31 H31 0.9500
C32 C33 1.371(6)
C32 H32 0.9500
C33 C34 1.397(6)
C33 H33 0.9500
C34 H34 0.9500
C35 C36 1.469(5)
C36 C37 1.388(5)
C36 C38 1.391(5)
C37 C39 1.362(5)
C37 H37 0.9500
C38 C40 1.369(5)
C38 H38 0.9500
C39 C41 1.387(5)
C39 H39 0.9500
C40 C41 1.407(5)
C40 H40 0.9500
C42 C47 1.367(6)
C42 C43 1.390(6)
C43 C44 1.366(6)
C43 H43 0.9500
C44 C45 1.353(8)
C44 H44 0.9500
C45 C46 1.412(8)
C45 H45 0.9500
C46 C47 1.422(7)
C46 H46 0.9500
C47 H47 0.9500
C48 C49 1.378(5)
C48 C53 1.380(5)
C49 C50 1.392(5)
C49 H49 0.9500
C50 C51 1.370(6)
C50 H50 0.9500
C51 C52 1.378(6)
C51 H51 0.9500
C52 C53 1.381(5)
C52 H52 0.9500
C53 H53 0.9500
C54 C55 1.470(5)
C55 C56 1.378(5)
C55 C57 1.400(5)
C56 C58 1.391(5)
C56 H56 0.9500
C57 C59 1.378(5)
C57 H57 0.9500
C58 C60 1.395(5)
C58 H58 0.9500
C59 C60 1.386(5)
C59 H59 0.9500
C61 C62 1.381(5)
C61 C66 1.383(5)
C62 C63 1.379(5)
C62 H62 0.9500
C63 C64 1.381(6)
C63 H63 0.9500
C64 C65 1.377(6)
C64 H64 0.9500
C65 C66 1.375(5)
C65 H65 0.9500
C66 H66 0.9500
C67 C68 1.371(6)
C67 C72 1.379(6)
C68 C69 1.382(7)
C68 H68 0.9500
C69 C70 1.381(8)
C69 H69 0.9500
C70 C71 1.357(8)
C70 H70 0.9500
C71 C72 1.388(6)
C71 H71 0.9500
C72 H72 0.9500
C73 C74 1.480(7)
C73 H73A 0.9800
C73 H73B 0.9800
C73 H73C 0.9800
C74 H74A 0.9900
C74 H74B 0.9900
C75 C76 1.473(7)
C75 H75A 0.9900
C75 H75B 0.9900
C76 H76A 0.9800
C76 H76B 0.9800
C76 H76C 0.9800
C77 C78 1.370(14)
C77 H77A 0.9800
C77 H77B 0.9800
C77 H77C 0.9800
C78 H78A 0.9900
C78 H78B 0.9900
C79 C80 1.435(12)
C79 H79A 0.9900
C79 H79B 0.9900
C80 H80A 0.9800
C80 H80B 0.9800
C80 H80C 0.9800

loop_
_geom_hbond_atom_site_label_D
_geom_hbond_atom_site_label_H
_geom_hbond_atom_site_label_A
_geom_hbond_distance_DH
_geom_hbond_distance_HA
_geom_hbond_distance_DA
_geom_hbond_angle_DHA
_geom_hbond_site_symmetry_A
O3 H3O Cl1 0.92 2.16 3.017(3) 154.0 2_565
O2 H2O Cl1 0.98 2.08 3.057(3) 177.5 .
O4 H4O O11 0.99 2.09 2.950(4) 144.3 .

loop_
_geom_torsion_atom_site_label_1
_geom_torsion_atom_site_label_2
_geom_torsion_atom_site_label_3
_geom_torsion_atom_site_label_4
_geom_torsion
O2 Zr1 Zr2 O1 -162.93(14)
O10 Zr1 Zr2 O1 14.42(12)
O4 Zr1 Zr2 O1 -65.66(12)
O5 Zr1 Zr2 O1 89.95(12)
C5 Zr1 Zr2 O1 -152.7(2)
C1 Zr1 Zr2 O1 -129.5(2)
C4 Zr1 Zr2 O1 171.2(2)
C3 Zr1 Zr2 O1 140.5(2)
C2 Zr1 Zr2 O1 145.5(5)
Zr3 Zr1 Zr2 O1 -37.00(10)
O1 Zr1 Zr2 O3 66.66(12)
O2 Zr1 Zr2 O3 -96.27(12)
O10 Zr1 Zr2 O3 81.08(10)
O4 Zr1 Zr2 O3 1.00(9)
O5 Zr1 Zr2 O3 156.61(9)
C5 Zr1 Zr2 O3 -86.1(2)
C1 Zr1 Zr2 O3 -62.9(2)
C4 Zr1 Zr2 O3 -122.2(2)
C3 Zr1 Zr2 O3 -152.8(2)
C2 Zr1 Zr2 O3 -147.8(5)
Zr3 Zr1 Zr2 O3 29.66(6)
O1 Zr1 Zr2 O2 162.93(14)
O10 Zr1 Zr2 O2 177.35(12)
O4 Zr1 Zr2 O2 97.27(12)
O5 Zr1 Zr2 O2 -107.12(12)
C5 Zr1 Zr2 O2 10.2(2)
C1 Zr1 Zr2 O2 33.4(2)
C4 Zr1 Zr2 O2 -25.9(2)
C3 Zr1 Zr2 O2 -56.6(2)
C2 Zr1 Zr2 O2 -51.6(5)
Zr3 Zr1 Zr2 O2 125.93(10)
O1 Zr1 Zr2 O6 -94.29(12)
O2 Zr1 Zr2 O6 102.78(12)
O10 Zr1 Zr2 O6 -79.87(10)
O4 Zr1 Zr2 O6 -159.95(9)
O5 Zr1 Zr2 O6 -4.34(9)
C5 Zr1 Zr2 O6 113.0(2)
C1 Zr1 Zr2 O6 136.2(2)
C4 Zr1 Zr2 O6 76.9(2)
C3 Zr1 Zr2 O6 46.2(2)
C2 Zr1 Zr2 O6 51.2(5)
Zr3 Zr1 Zr2 O6 -131.29(7)
O1 Zr1 Zr2 O7 -19.61(12)
O2 Zr1 Zr2 O7 177.47(12)
O10 Zr1 Zr2 O7 -5.19(10)
O4 Zr1 Zr2 O7 -85.26(9)
O5 Zr1 Zr2 O7 70.34(9)
C5 Zr1 Zr2 O7 -172.3(2)
C1 Zr1 Zr2 O7 -149.2(2)
C4 Zr1 Zr2 O7 151.6(2)
C3 Zr1 Zr2 O7 120.9(2)
C2 Zr1 Zr2 O7 125.9(5)
Zr3 Zr1 Zr2 O7 -56.60(7)
O1 Zr1 Zr2 C10 146.28(17)
O2 Zr1 Zr2 C10 -16.65(17)
O10 Zr1 Zr2 C10 160.70(16)
O4 Zr1 Zr2 C10 80.62(15)
O5 Zr1 Zr2 C10 -123.78(15)
C5 Zr1 Zr2 C10 -6.4(2)
C1 Zr1 Zr2 C10 16.7(3)
C4 Zr1 Zr2 C10 -42.6(3)
C3 Zr1 Zr2 C10 -73.2(2)
C2 Zr1 Zr2 C10 -68.2(5)
Zr3 Zr1 Zr2 C10 109.28(14)
O1 Zr1 Zr2 C9 125.7(3)
O2 Zr1 Zr2 C9 -37.2(3)
O10 Zr1 Zr2 C9 140.2(3)
O4 Zr1 Zr2 C9 60.1(3)
O5 Zr1 Zr2 C9 -144.3(3)
C5 Zr1 Zr2 C9 -27.0(3)
C1 Zr1 Zr2 C9 -3.8(3)
C4 Zr1 Zr2 C9 -63.1(3)
C3 Zr1 Zr2 C9 -93.7(3)
C2 Zr1 Zr2 C9 -88.7(6)
Zr3 Zr1 Zr2 C9 88.7(2)
O1 Zr1 Zr2 C6 -178.17(17)
O2 Zr1 Zr2 C6 18.90(17)
O10 Zr1 Zr2 C6 -163.75(16)
O4 Zr1 Zr2 C6 116.17(15)
O5 Zr1 Zr2 C6 -88.22(15)
C5 Zr1 Zr2 C6 29.1(2)
C1 Zr1 Zr2 C6 52.3(3)
C4 Zr1 Zr2 C6 -7.0(3)
C3 Zr1 Zr2 C6 -37.7(2)
C2 Zr1 Zr2 C6 -32.7(5)
Zr3 Zr1 Zr2 C6 144.83(14)
O1 Zr1 Zr2 C8 -133.4(3)
O2 Zr1 Zr2 C8 63.6(3)
O10 Zr1 Zr2 C8 -119.0(3)
O4 Zr1 Zr2 C8 160.9(3)
O5 Zr1 Zr2 C8 -43.5(3)
C5 Zr1 Zr2 C8 73.8(4)
C1 Zr1 Zr2 C8 97.0(4)
C4 Zr1 Zr2 C8 37.7(4)
C3 Zr1 Zr2 C8 7.1(4)
C2 Zr1 Zr2 C8 12.1(6)
Zr3 Zr1 Zr2 C8 -170.4(3)
O1 Zr1 Zr2 C7 -144.66(18)
O2 Zr1 Zr2 C7 52.41(18)
O10 Zr1 Zr2 C7 -130.24(17)
O4 Zr1 Zr2 C7 149.68(16)
O5 Zr1 Zr2 C7 -54.71(16)
C5 Zr1 Zr2 C7 62.6(3)
C1 Zr1 Zr2 C7 85.8(3)
C4 Zr1 Zr2 C7 26.5(3)
C3 Zr1 Zr2 C7 -4.1(2)
C2 Zr1 Zr2 C7 0.8(5)
Zr3 Zr1 Zr2 C7 178.34(15)
O1 Zr1 Zr2 Zr3 37.00(10)
O2 Zr1 Zr2 Zr3 -125.93(10)
O10 Zr1 Zr2 Zr3 51.42(7)
O4 Zr1 Zr2 Zr3 -28.66(6)
O5 Zr1 Zr2 Zr3 126.95(7)
C5 Zr1 Zr2 Zr3 -115.7(2)
C1 Zr1 Zr2 Zr3 -92.5(2)
C4 Zr1 Zr2 Zr3 -151.8(2)
C3 Zr1 Zr2 Zr3 177.52(19)
C2 Zr1 Zr2 Zr3 -177.5(5)
O3 Zr2 Zr3 O1 -163.39(15)
O2 Zr2 Zr3 O1 -66.48(13)
O6 Zr2 Zr3 O1 16.02(13)
O7 Zr2 Zr3 O1 90.52(13)
C10 Zr2 Zr3 O1 -153.86(18)
C9 Zr2 Zr3 O1 170.18(17)
C6 Zr2 Zr3 O1 -129.1(2)
C8 Zr2 Zr3 O1 139.30(18)
C7 Zr2 Zr3 O1 149.5(6)
Zr1 Zr2 Zr3 O1 -36.60(11)
O1 Zr2 Zr3 O4 65.72(12)
O3 Zr2 Zr3 O4 -97.67(13)
O2 Zr2 Zr3 O4 -0.76(9)
O6 Zr2 Zr3 O4 81.73(10)
O7 Zr2 Zr3 O4 156.24(9)
C10 Zr2 Zr3 O4 -88.14(15)
C9 Zr2 Zr3 O4 -124.10(15)
C6 Zr2 Zr3 O4 -63.4(2)
C8 Zr2 Zr3 O4 -154.98(16)
C7 Zr2 Zr3 O4 -144.7(6)
Zr1 Zr2 Zr3 O4 29.12(6)
O1 Zr2 Zr3 O3 163.39(15)
O2 Zr2 Zr3 O3 96.92(13)
O6 Zr2 Zr3 O3 179.41(13)
O7 Zr2 Zr3 O3 -106.09(13)
C10 Zr2 Zr3 O3 9.54(18)
C9 Zr2 Zr3 O3 -26.43(17)
C6 Zr2 Zr3 O3 34.3(2)
C8 Zr2 Zr3 O3 -57.31(19)
C7 Zr2 Zr3 O3 -47.1(6)
Zr1 Zr2 Zr3 O3 126.80(11)
O1 Zr2 Zr3 O8 -95.18(13)
O3 Zr2 Zr3 O8 101.43(13)
O2 Zr2 Zr3 O8 -161.65(10)
O6 Zr2 Zr3 O8 -79.16(10)
O7 Zr2 Zr3 O8 -4.66(10)
C10 Zr2 Zr3 O8 110.97(16)
C9 Zr2 Zr3 O8 75.00(15)
C6 Zr2 Zr3 O8 135.7(2)
C8 Zr2 Zr3 O8 44.12(16)
C7 Zr2 Zr3 O8 54.4(6)
Zr1 Zr2 Zr3 O8 -131.77(7)
O1 Zr2 Zr3 O9 -19.58(13)
O3 Zr2 Zr3 O9 177.03(13)
O2 Zr2 Zr3 O9 -86.05(10)
O6 Zr2 Zr3 O9 -3.56(11)
O7 Zr2 Zr3 O9 70.94(10)
C10 Zr2 Zr3 O9 -173.43(16)
C9 Zr2 Zr3 O9 150.60(15)
C6 Zr2 Zr3 O9 -148.7(2)
C8 Zr2 Zr3 O9 119.72(17)
C7 Zr2 Zr3 O9 130.0(6)
Zr1 Zr2 Zr3 O9 -56.17(7)
O1 Zr2 Zr3 C15 153.68(19)
O3 Zr2 Zr3 C15 -9.7(2)
O2 Zr2 Zr3 C15 87.20(18)
O6 Zr2 Zr3 C15 169.70(18)
O7 Zr2 Zr3 C15 -115.80(18)
C10 Zr2 Zr3 C15 -0.2(2)
C9 Zr2 Zr3 C15 -36.1(2)
C6 Zr2 Zr3 C15 24.6(3)
C8 Zr2 Zr3 C15 -67.0(2)
C7 Zr2 Zr3 C15 -56.8(6)
Zr1 Zr2 Zr3 C15 117.08(16)
O1 Zr2 Zr3 C11 -171.09(18)
O3 Zr2 Zr3 C11 25.52(18)
O2 Zr2 Zr3 C11 122.44(16)
O6 Zr2 Zr3 C11 -155.07(16)
O7 Zr2 Zr3 C11 -80.57(16)
C10 Zr2 Zr3 C11 35.1(2)
C9 Zr2 Zr3 C11 -0.91(19)
C6 Zr2 Zr3 C11 59.8(3)
C8 Zr2 Zr3 C11 -31.8(2)
C7 Zr2 Zr3 C11 -21.5(6)
Zr1 Zr2 Zr3 C11 152.32(14)
O1 Zr2 Zr3 C14 128.3(3)
O3 Zr2 Zr3 C14 -35.1(3)
O2 Zr2 Zr3 C14 61.8(2)
O6 Zr2 Zr3 C14 144.3(2)
O7 Zr2 Zr3 C14 -141.2(2)
C10 Zr2 Zr3 C14 -25.5(3)
C9 Zr2 Zr3 C14 -61.5(3)
C6 Zr2 Zr3 C14 -0.8(3)
C8 Zr2 Zr3 C14 -92.4(3)
C7 Zr2 Zr3 C14 -82.1(6)
Zr1 Zr2 Zr3 C14 91.7(2)
O1 Zr2 Zr3 C13 -146.6(4)
O3 Zr2 Zr3 C13 50.0(4)
O2 Zr2 Zr3 C13 147.0(4)
O6 Zr2 Zr3 C13 -130.6(4)
O7 Zr2 Zr3 C13 -56.0(4)
C10 Zr2 Zr3 C13 59.6(4)
C9 Zr2 Zr3 C13 23.6(4)
C6 Zr2 Zr3 C13 84.3(5)
C8 Zr2 Zr3 C13 -7.3(4)
C7 Zr2 Zr3 C13 3.0(7)
Zr1 Zr2 Zr3 C13 176.8(4)
O1 Zr2 Zr3 C12 -140.41(18)
O3 Zr2 Zr3 C12 56.20(18)
O2 Zr2 Zr3 C12 153.11(16)
O6 Zr2 Zr3 C12 -124.39(16)
O7 Zr2 Zr3 C12 -49.89(16)
C10 Zr2 Zr3 C12 65.7(2)
C9 Zr2 Zr3 C12 29.8(2)
C6 Zr2 Zr3 C12 90.5(3)
C8 Zr2 Zr3 C12 -1.1(2)
C7 Zr2 Zr3 C12 9.1(6)
Zr1 Zr2 Zr3 C12 -177.01(14)
O1 Zr2 Zr3 Zr1 36.60(11)
O3 Zr2 Zr3 Zr1 -126.80(11)
O2 Zr2 Zr3 Zr1 -29.88(6)
O6 Zr2 Zr3 Zr1 52.61(8)
O7 Zr2 Zr3 Zr1 127.12(7)
C10 Zr2 Zr3 Zr1 -117.26(14)
C9 Zr2 Zr3 Zr1 -153.23(13)
C6 Zr2 Zr3 Zr1 -92.5(2)
C8 Zr2 Zr3 Zr1 175.90(15)
C7 Zr2 Zr3 Zr1 -173.9(6)
O2 Zr1 Zr3 O1 67.17(12)
O10 Zr1 Zr3 O1 -95.73(13)
O4 Zr1 Zr3 O1 166.11(15)
O5 Zr1 Zr3 O1 -20.08(13)
C5 Zr1 Zr3 O1 147.5(2)
C1 Zr1 Zr3 O1 -177.2(2)
C4 Zr1 Zr3 O1 125.4(3)
C3 Zr1 Zr3 O1 -136.5(5)
C2 Zr1 Zr3 O1 -143.7(2)
Zr2 Zr1 Zr3 O1 37.13(11)
O1 Zr1 Zr3 O4 -166.11(15)
O2 Zr1 Zr3 O4 -98.94(12)
O10 Zr1 Zr3 O4 98.16(13)
O5 Zr1 Zr3 O4 173.81(13)
C5 Zr1 Zr3 O4 -18.6(2)
C1 Zr1 Zr3 O4 16.7(2)
C4 Zr1 Zr3 O4 -40.7(3)
C3 Zr1 Zr3 O4 57.4(5)
C2 Zr1 Zr3 O4 50.2(2)
Zr2 Zr1 Zr3 O4 -128.98(11)
O1 Zr1 Zr3 O3 -66.66(12)
O2 Zr1 Zr3 O3 0.51(9)
O10 Zr1 Zr3 O3 -162.39(9)
O4 Zr1 Zr3 O3 99.45(12)
O5 Zr1 Zr3 O3 -86.74(10)
C5 Zr1 Zr3 O3 80.8(2)
C1 Zr1 Zr3 O3 116.16(19)
C4 Zr1 Zr3 O3 58.7(3)
C3 Zr1 Zr3 O3 156.8(5)
C2 Zr1 Zr3 O3 149.65(18)
Zr2 Zr1 Zr3 O3 -29.53(6)
O1 Zr1 Zr3 O8 15.42(13)
O2 Zr1 Zr3 O8 82.59(10)
O10 Zr1 Zr3 O8 -80.31(10)
O4 Zr1 Zr3 O8 -178.47(13)
O5 Zr1 Zr3 O8 -4.66(11)
C5 Zr1 Zr3 O8 162.9(2)
C1 Zr1 Zr3 O8 -161.76(19)
C4 Zr1 Zr3 O8 140.8(3)
C3 Zr1 Zr3 O8 -121.1(5)
C2 Zr1 Zr3 O8 -128.27(18)
Zr2 Zr1 Zr3 O8 52.55(8)
O1 Zr1 Zr3 O9 90.56(12)
O2 Zr1 Zr3 O9 157.73(9)
O10 Zr1 Zr3 O9 -5.16(9)
O4 Zr1 Zr3 O9 -103.32(13)
O5 Zr1 Zr3 O9 70.48(10)
C5 Zr1 Zr3 O9 -121.9(2)
C1 Zr1 Zr3 O9 -86.61(19)
C4 Zr1 Zr3 O9 -144.1(3)
C3 Zr1 Zr3 O9 -45.9(5)
C2 Zr1 Zr3 O9 -53.12(18)
Zr2 Zr1 Zr3 O9 127.70(7)
O1 Zr1 Zr3 C15 -145.92(18)
O2 Zr1 Zr3 C15 -78.75(16)
O10 Zr1 Zr3 C15 118.36(17)
O4 Zr1 Zr3 C15 20.20(18)
O5 Zr1 Zr3 C15 -166.00(17)
C5 Zr1 Zr3 C15 1.6(2)
C1 Zr1 Zr3 C15 36.9(2)
C4 Zr1 Zr3 C15 -20.5(3)
C3 Zr1 Zr3 C15 77.6(5)
C2 Zr1 Zr3 C15 70.4(2)
Zr2 Zr1 Zr3 C15 -108.79(15)
O1 Zr1 Zr3 C11 -124.6(3)
O2 Zr1 Zr3 C11 -57.4(3)
O10 Zr1 Zr3 C11 139.7(3)
O4 Zr1 Zr3 C11 41.5(3)
O5 Zr1 Zr3 C11 -144.7(3)
C5 Zr1 Zr3 C11 22.9(3)
C1 Zr1 Zr3 C11 58.3(3)
C4 Zr1 Zr3 C11 0.8(4)
C3 Zr1 Zr3 C11 98.9(5)
C2 Zr1 Zr3 C11 91.7(3)
Zr2 Zr1 Zr3 C11 -87.4(3)
O1 Zr1 Zr3 C14 177.76(18)
O2 Zr1 Zr3 C14 -115.06(15)
O10 Zr1 Zr3 C14 82.04(15)
O4 Zr1 Zr3 C14 -16.12(17)
O5 Zr1 Zr3 C14 157.68(16)
C5 Zr1 Zr3 C14 -34.7(2)
C1 Zr1 Zr3 C14 0.6(2)
C4 Zr1 Zr3 C14 -56.9(3)
C3 Zr1 Zr3 C14 41.3(5)
C2 Zr1 Zr3 C14 34.1(2)
Zr2 Zr1 Zr3 C14 -145.10(14)
O1 Zr1 Zr3 C13 143.84(17)
O2 Zr1 Zr3 C13 -148.99(14)
O10 Zr1 Zr3 C13 48.11(15)
O4 Zr1 Zr3 C13 -50.05(17)
O5 Zr1 Zr3 C13 123.76(15)
C5 Zr1 Zr3 C13 -68.7(2)
C1 Zr1 Zr3 C13 -33.3(2)
C4 Zr1 Zr3 C13 -90.8(3)
C3 Zr1 Zr3 C13 7.3(5)
C2 Zr1 Zr3 C13 0.2(2)
Zr2 Zr1 Zr3 C13 -179.03(13)
O1 Zr1 Zr3 C12 135.2(4)
O2 Zr1 Zr3 C12 -157.7(4)
O10 Zr1 Zr3 C12 39.4(4)
O4 Zr1 Zr3 C12 -58.7(4)
O5 Zr1 Zr3 C12 115.1(4)
C5 Zr1 Zr3 C12 -77.3(4)
C1 Zr1 Zr3 C12 -42.0(4)
C4 Zr1 Zr3 C12 -99.4(5)
C3 Zr1 Zr3 C12 -1.3(6)
C2 Zr1 Zr3 C12 -8.5(4)
Zr2 Zr1 Zr3 C12 172.3(4)
O1 Zr1 Zr3 Zr2 -37.13(11)
O2 Zr1 Zr3 Zr2 30.04(6)
O10 Zr1 Zr3 Zr2 -132.86(7)
O4 Zr1 Zr3 Zr2 128.98(11)
O5 Zr1 Zr3 Zr2 -57.21(8)
C5 Zr1 Zr3 Zr2 110.4(2)
C1 Zr1 Zr3 Zr2 145.69(18)
C4 Zr1 Zr3 Zr2 88.3(3)
C3 Zr1 Zr3 Zr2 -173.6(5)
C2 Zr1 Zr3 Zr2 179.18(17)
O2 Zr1 O1 Zr2 10.90(9)
O10 Zr1 O1 Zr2 -166.83(11)
O4 Zr1 O1 Zr2 108.17(11)
O5 Zr1 O1 Zr2 -81.80(10)
C5 Zr1 O1 Zr2 53.0(4)
C1 Zr1 O1 Zr2 122.5(4)
C4 Zr1 O1 Zr2 -16.7(4)
C3 Zr1 O1 Zr2 -87.9(5)
C2 Zr1 O1 Zr2 -162.0(4)
Zr3 Zr1 O1 Zr2 117.05(14)
O2 Zr1 O1 Zr3 -106.15(11)
O10 Zr1 O1 Zr3 76.12(11)
O4 Zr1 O1 Zr3 -8.88(10)
O5 Zr1 O1 Zr3 161.15(12)
C5 Zr1 O1 Zr3 -64.1(4)
C1 Zr1 O1 Zr3 5.5(4)
C4 Zr1 O1 Zr3 -133.8(4)
C3 Zr1 O1 Zr3 155.0(4)
C2 Zr1 O1 Zr3 80.9(4)
Zr2 Zr1 O1 Zr3 -117.05(14)
O3 Zr2 O1 Zr1 -106.99(11)
O2 Zr2 O1 Zr1 -10.88(9)
O6 Zr2 O1 Zr1 77.20(11)
O7 Zr2 O1 Zr1 161.55(11)
C10 Zr2 O1 Zr1 -66.8(3)
C9 Zr2 O1 Zr1 -136.4(3)
C6 Zr2 O1 Zr1 3.5(3)
C8 Zr2 O1 Zr1 151.3(3)
C7 Zr2 O1 Zr1 75.7(3)
Zr3 Zr2 O1 Zr1 -117.59(14)
O3 Zr2 O1 Zr3 10.60(10)
O2 Zr2 O1 Zr3 106.71(11)
O6 Zr2 O1 Zr3 -165.22(12)
O7 Zr2 O1 Zr3 -80.86(11)
C10 Zr2 O1 Zr3 50.8(3)
C9 Zr2 O1 Zr3 -18.8(3)
C6 Zr2 O1 Zr3 121.1(3)
C8 Zr2 O1 Zr3 -91.1(3)
C7 Zr2 O1 Zr3 -166.7(3)
Zr1 Zr2 O1 Zr3 117.59(14)
O4 Zr3 O1 Zr1 9.00(10)
O3 Zr3 O1 Zr1 106.76(12)
O8 Zr3 O1 Zr1 -165.87(12)
O9 Zr3 O1 Zr1 -81.04(11)
C15 Zr3 O1 Zr1 66.7(3)
C11 Zr3 O1 Zr1 134.2(3)
C14 Zr3 O1 Zr1 -4.2(3)
C13 Zr3 O1 Zr1 -79.0(3)
C12 Zr3 O1 Zr1 -154.5(3)
Zr2 Zr3 O1 Zr1 117.33(14)
O4 Zr3 O1 Zr2 -108.33(12)
O3 Zr3 O1 Zr2 -10.57(10)
O8 Zr3 O1 Zr2 76.80(11)
O9 Zr3 O1 Zr2 161.62(12)
C15 Zr3 O1 Zr2 -50.6(4)
C11 Zr3 O1 Zr2 16.9(3)
C14 Zr3 O1 Zr2 -121.6(3)
C13 Zr3 O1 Zr2 163.6(3)
C12 Zr3 O1 Zr2 88.2(3)
Zr1 Zr3 O1 Zr2 -117.33(14)
O1 Zr1 O2 Zr2 -10.38(8)
O10 Zr1 O2 Zr2 -5.4(2)
O4 Zr1 O2 Zr2 -82.18(11)
O5 Zr1 O2 Zr2 68.10(10)
C5 Zr1 O2 Zr2 -171.37(18)
C1 Zr1 O2 Zr2 -162.22(13)
C4 Zr1 O2 Zr2 156.7(2)
C3 Zr1 O2 Zr2 141.96(13)
C2 Zr1 O2 Zr2 165.5(2)
Zr3 Zr1 O2 Zr2 -44.68(8)
O1 Zr2 O2 Zr1 10.35(8)
O3 Zr2 O2 Zr1 82.58(10)
O6 Zr2 O2 Zr1 -70.31(10)
O7 Zr2 O2 Zr1 -4.7(2)
C10 Zr2 O2 Zr1 166.74(13)
C9 Zr2 O2 Zr1 163.36(12)
C6 Zr2 O2 Zr1 -162.88(15)
C8 Zr2 O2 Zr1 -158.98(16)
C7 Zr2 O2 Zr1 -142.23(13)
Zr3 Zr2 O2 Zr1 44.84(8)
O1 Zr2 O3 Zr3 -10.13(10)
O2 Zr2 O3 Zr3 -81.74(11)
O6 Zr2 O3 Zr3 -1.2(3)
O7 Zr2 O3 Zr3 68.48(11)
C10 Zr2 O3 Zr3 -171.86(15)
C9 Zr2 O3 Zr3 156.28(15)
C6 Zr2 O3 Zr3 -161.40(13)
C8 Zr2 O3 Zr3 142.04(13)
C7 Zr2 O3 Zr3 168.21(18)
Zr1 Zr2 O3 Zr3 -44.18(9)
O1 Zr3 O3 Zr2 10.12(10)
O4 Zr3 O3 Zr2 82.09(11)
O8 Zr3 O3 Zr2 -71.69(11)
O9 Zr3 O3 Zr2 -5.6(3)
C15 Zr3 O3 Zr2 171.69(16)
C11 Zr3 O3 Zr2 -156.97(16)
C14 Zr3 O3 Zr2 161.06(13)
C13 Zr3 O3 Zr2 -166.41(16)
C12 Zr3 O3 Zr2 -142.16(13)
Zr1 Zr3 O3 Zr2 43.98(9)
O1 Zr3 O4 Zr1 -8.35(9)
O3 Zr3 O4 Zr1 -79.78(10)
O8 Zr3 O4 Zr1 3.1(3)
O9 Zr3 O4 Zr1 70.68(10)
C15 Zr3 O4 Zr1 -163.95(14)
C11 Zr3 O4 Zr1 -161.17(13)
C14 Zr3 O4 Zr1 165.33(16)
C13 Zr3 O4 Zr1 144.80(12)
C12 Zr3 O4 Zr1 161.92(15)
Zr2 Zr3 O4 Zr1 -42.29(8)
O1 Zr1 O4 Zr3 8.43(9)
O2 Zr1 O4 Zr3 80.07(11)
O10 Zr1 O4 Zr3 -73.91(11)
O5 Zr1 O4 Zr3 -11.6(2)
C5 Zr1 O4 Zr3 165.01(17)
C1 Zr1 O4 Zr3 -164.91(19)
C4 Zr1 O4 Zr3 161.18(17)
C3 Zr1 O4 Zr3 -162.0(2)
C2 Zr1 O4 Zr3 -144.90(13)
Zr2 Zr1 O4 Zr3 42.38(8)
O1 Zr1 O5 C16 23.1(3)
O2 Zr1 O5 C16 -49.7(3)
O10 Zr1 O5 C16 104.7(3)
O4 Zr1 O5 C16 42.6(4)
C5 Zr1 O5 C16 -133.5(3)
C1 Zr1 O5 C16 -170.4(3)
C4 Zr1 O5 C16 -131.2(3)
C3 Zr1 O5 C16 -159.7(3)
C2 Zr1 O5 C16 177.6(3)
Zr2 Zr1 O5 C16 -13.7(3)
Zr3 Zr1 O5 C16 34.9(3)
O1 Zr2 O6 C16 -10.5(3)
O3 Zr2 O6 C16 -19.2(4)
O2 Zr2 O6 C16 62.7(3)
O7 Zr2 O6 C16 -90.2(3)
C10 Zr2 O6 C16 149.7(3)
C9 Zr2 O6 C16 -172.3(3)
C6 Zr2 O6 C16 142.8(3)
C8 Zr2 O6 C16 -165.0(3)
C7 Zr2 O6 C16 168.8(3)
Zr1 Zr2 O6 C16 25.8(3)
Zr3 Zr2 O6 C16 -20.0(3)
O1 Zr2 O7 C35 28.0(3)
O3 Zr2 O7 C35 -45.3(3)
O2 Zr2 O7 C35 42.6(4)
O6 Zr2 O7 C35 108.9(3)
C10 Zr2 O7 C35 -127.6(3)
C9 Zr2 O7 C35 -127.2(3)
C6 Zr2 O7 C35 -164.7(3)
C8 Zr2 O7 C35 -156.7(3)
C7 Zr2 O7 C35 -178.8(3)
Zr1 Zr2 O7 C35 39.5(3)
Zr3 Zr2 O7 C35 -9.0(3)
O1 Zr3 O8 C35 -13.9(3)
O4 Zr3 O8 C35 -25.0(4)
O3 Zr3 O8 C35 59.6(3)
O9 Zr3 O8 C35 -93.4(3)
C15 Zr3 O8 C35 140.6(3)
C11 Zr3 O8 C35 141.5(3)
C14 Zr3 O8 C35 176.7(3)
C13 Zr3 O8 C35 -167.7(3)
C12 Zr3 O8 C35 171.4(3)
Zr2 Zr3 O8 C35 22.5(3)
Zr1 Zr3 O8 C35 -22.9(3)
O1 Zr3 O9 C54 30.5(3)
O4 Zr3 O9 C54 -43.4(3)
O3 Zr3 O9 C54 45.8(4)
O8 Zr3 O9 C54 112.3(3)
C15 Zr3 O9 C54 -130.9(3)
C11 Zr3 O9 C54 -169.0(3)
C14 Zr3 O9 C54 -122.1(3)
C13 Zr3 O9 C54 -148.6(3)
C12 Zr3 O9 C54 -174.8(3)
Zr2 Zr3 O9 C54 42.1(3)
Zr1 Zr3 O9 C54 -5.8(3)
O1 Zr1 O10 C54 -15.1(3)
O2 Zr1 O10 C54 -20.0(4)
O4 Zr1 O10 C54 59.0(3)
O5 Zr1 O10 C54 -94.8(3)
C5 Zr1 O10 C54 143.8(3)
C1 Zr1 O10 C54 139.2(3)
C4 Zr1 O10 C54 -178.5(3)
C3 Zr1 O10 C54 -169.2(3)
C2 Zr1 O10 C54 167.1(4)
Zr2 Zr1 O10 C54 -23.6(3)
Zr3 Zr1 O10 C54 21.0(3)
O1 Zr1 C1 C5 -119.1(4)
O2 Zr1 C1 C5 -17.8(4)
O10 Zr1 C1 C5 172.3(4)
O4 Zr1 C1 C5 -105.2(4)
O5 Zr1 C1 C5 90.7(4)
C4 Zr1 C1 C5 37.6(3)
C3 Zr1 C1 C5 77.5(4)
C2 Zr1 C1 C5 113.7(5)
Zr2 Zr1 C1 C5 -39.7(4)
Zr3 Zr1 C1 C5 -115.5(3)
O1 Zr1 C1 C2 127.2(3)
O2 Zr1 C1 C2 -131.5(4)
O10 Zr1 C1 C2 58.6(4)
O4 Zr1 C1 C2 141.1(4)
O5 Zr1 C1 C2 -23.0(4)
C5 Zr1 C1 C2 -113.7(5)
C4 Zr1 C1 C2 -76.1(4)
C3 Zr1 C1 C2 -36.2(3)
Zr2 Zr1 C1 C2 -153.4(3)
Zr3 Zr1 C1 C2 130.8(3)
C5 C1 C2 C3 -0.5(6)
Zr1 C1 C2 C3 66.9(4)
C5 C1 C2 Zr1 -67.4(4)
O1 Zr1 C2 C3 123.1(4)
O2 Zr1 C2 C3 -47.7(5)
O10 Zr1 C2 C3 128.1(4)
O4 Zr1 C2 C3 -154.5(4)
O5 Zr1 C2 C3 46.8(4)
C5 Zr1 C2 C3 -77.5(4)
C1 Zr1 C2 C3 -114.7(5)
C4 Zr1 C2 C3 -36.5(3)
Zr2 Zr1 C2 C3 -6.8(8)
Zr3 Zr1 C2 C3 176.2(3)
O1 Zr1 C2 C1 -122.2(3)
O2 Zr1 C2 C1 67.0(5)
O10 Zr1 C2 C1 -117.3(4)
O4 Zr1 C2 C1 -39.8(4)
O5 Zr1 C2 C1 161.4(4)
C5 Zr1 C2 C1 37.1(3)
C4 Zr1 C2 C1 78.1(4)
C3 Zr1 C2 C1 114.7(5)
Zr2 Zr1 C2 C1 107.8(7)
Zr3 Zr1 C2 C1 -69.2(4)
C1 C2 C3 C4 0.4(6)
Zr1 C2 C3 C4 66.4(4)
C1 C2 C3 Zr1 -65.9(4)
O1 Zr1 C3 C2 -125.2(3)
O2 Zr1 C3 C2 144.7(3)
O10 Zr1 C3 C2 -49.2(4)
O4 Zr1 C3 C2 34.0(5)
O5 Zr1 C3 C2 -131.4(4)
C5 Zr1 C3 C2 77.7(4)
C1 Zr1 C3 C2 37.6(3)
C4 Zr1 C3 C2 115.8(5)
Zr2 Zr1 C3 C2 177.7(3)
Zr3 Zr1 C3 C2 -10.2(7)
O1 Zr1 C3 C4 119.1(4)
O2 Zr1 C3 C4 29.0(4)
O10 Zr1 C3 C4 -165.0(4)
O4 Zr1 C3 C4 -81.8(5)
O5 Zr1 C3 C4 112.8(4)
C5 Zr1 C3 C4 -38.1(3)
C1 Zr1 C3 C4 -78.2(4)
C2 Zr1 C3 C4 -115.8(5)
Zr2 Zr1 C3 C4 61.9(4)
Zr3 Zr1 C3 C4 -126.0(6)
C2 C3 C4 C5 -0.2(6)
Zr1 C3 C4 C5 66.9(4)
C2 C3 C4 Zr1 -67.1(4)
O1 Zr1 C4 C3 -125.8(3)
O2 Zr1 C4 C3 -152.4(4)
O10 Zr1 C4 C3 18.0(5)
O4 Zr1 C4 C3 120.6(4)
O5 Zr1 C4 C3 -62.9(4)
C5 Zr1 C4 C3 113.4(5)
C1 Zr1 C4 C3 76.6(4)
C2 Zr1 C4 C3 35.9(3)
Zr2 Zr1 C4 C3 -136.6(3)
Zr3 Zr1 C4 C3 148.6(3)
O1 Zr1 C4 C5 120.8(3)
O2 Zr1 C4 C5 94.2(4)
O10 Zr1 C4 C5 -95.3(4)
O4 Zr1 C4 C5 7.3(4)
O5 Zr1 C4 C5 -176.3(4)
C1 Zr1 C4 C5 -36.8(3)
C3 Zr1 C4 C5 -113.4(5)
C2 Zr1 C4 C5 -77.5(4)
Zr2 Zr1 C4 C5 110.0(3)
Zr3 Zr1 C4 C5 35.2(5)
C2 C1 C5 C4 0.4(6)
Zr1 C1 C5 C4 -67.8(4)
C2 C1 C5 Zr1 68.3(3)
C3 C4 C5 C1 -0.2(6)
Zr1 C4 C5 C1 67.9(4)
C3 C4 C5 Zr1 -68.0(4)
O1 Zr1 C5 C1 123.8(3)
O2 Zr1 C5 C1 163.9(4)
O10 Zr1 C5 C1 -8.9(4)
O4 Zr1 C5 C1 72.0(4)
O5 Zr1 C5 C1 -109.9(4)
C4 Zr1 C5 C1 -114.2(5)
C3 Zr1 C5 C1 -77.0(4)
C2 Zr1 C5 C1 -37.8(3)
Zr2 Zr1 C5 C1 157.6(3)
Zr3 Zr1 C5 C1 83.4(3)
O1 Zr1 C5 C4 -122.0(4)
O2 Zr1 C5 C4 -81.9(4)
O10 Zr1 C5 C4 105.3(4)
O4 Zr1 C5 C4 -173.8(4)
O5 Zr1 C5 C4 4.3(5)
C1 Zr1 C5 C4 114.2(5)
C3 Zr1 C5 C4 37.2(3)
C2 Zr1 C5 C4 76.4(4)
Zr2 Zr1 C5 C4 -88.2(4)
Zr3 Zr1 C5 C4 -162.5(3)
O1 Zr2 C6 C7 124.9(3)
O3 Zr2 C6 C7 -134.9(3)
O2 Zr2 C6 C7 138.8(3)
O6 Zr2 C6 C7 54.1(3)
O7 Zr2 C6 C7 -27.8(4)
C10 Zr2 C6 C7 -114.8(4)
C9 Zr2 C6 C7 -77.7(3)
C8 Zr2 C6 C7 -37.5(3)
Zr1 Zr2 C6 C7 127.2(3)
Zr3 Zr2 C6 C7 -157.3(2)
O1 Zr2 C6 C10 -120.3(3)
O3 Zr2 C6 C10 -20.1(3)
O2 Zr2 C6 C10 -106.4(3)
O6 Zr2 C6 C10 168.9(3)
O7 Zr2 C6 C10 87.0(3)
C9 Zr2 C6 C10 37.1(3)
C8 Zr2 C6 C10 77.3(3)
C7 Zr2 C6 C10 114.8(4)
Zr1 Zr2 C6 C10 -118.0(3)
Zr3 Zr2 C6 C10 -42.4(4)
C10 C6 C7 C8 -0.3(5)
Zr2 C6 C7 C8 66.5(3)
C10 C6 C7 Zr2 -66.8(3)
O1 Zr2 C7 C6 -121.0(3)
O3 Zr2 C7 C6 62.5(4)
O2 Zr2 C7 C6 -42.0(3)
O6 Zr2 C7 C6 -122.5(3)
O7 Zr2 C7 C6 157.8(3)
C10 Zr2 C7 C6 37.2(3)
C9 Zr2 C7 C6 77.5(3)
C8 Zr2 C7 C6 114.2(4)
Zr1 Zr2 C7 C6 -72.0(3)
Zr3 Zr2 C7 C6 100.8(7)
O1 Zr2 C7 C8 124.8(3)
O3 Zr2 C7 C8 -51.7(4)
O2 Zr2 C7 C8 -156.2(3)
O6 Zr2 C7 C8 123.2(3)
O7 Zr2 C7 C8 43.6(3)
C10 Zr2 C7 C8 -77.0(3)
C9 Zr2 C7 C8 -36.8(3)
C6 Zr2 C7 C8 -114.2(4)
Zr1 Zr2 C7 C8 173.7(2)
Zr3 Zr2 C7 C8 -13.4(8)
C6 C7 C8 C9 0.4(5)
Zr2 C7 C8 C9 67.0(3)
C6 C7 C8 Zr2 -66.6(3)
O1 Zr2 C8 C9 120.4(3)
O3 Zr2 C8 C9 27.7(3)
O2 Zr2 C8 C9 -82.8(3)
O6 Zr2 C8 C9 -168.3(3)
O7 Zr2 C8 C9 110.1(3)
C10 Zr2 C8 C9 -37.4(3)
C6 Zr2 C8 C9 -78.0(3)
C7 Zr2 C8 C9 -114.8(4)
Zr1 Zr2 C8 C9 -130.9(4)
Zr3 Zr2 C8 C9 61.2(3)
O1 Zr2 C8 C7 -124.7(3)
O3 Zr2 C8 C7 142.5(3)
O2 Zr2 C8 C7 32.0(4)
O6 Zr2 C8 C7 -53.5(3)
O7 Zr2 C8 C7 -135.1(3)
C10 Zr2 C8 C7 77.4(3)
C9 Zr2 C8 C7 114.8(4)
C6 Zr2 C8 C7 36.9(3)
Zr1 Zr2 C8 C7 -16.1(5)
Zr3 Zr2 C8 C7 176.1(2)
C7 C8 C9 C10 -0.3(5)
Zr2 C8 C9 C10 67.0(3)
C7 C8 C9 Zr2 -67.3(3)
O1 Zr2 C9 C8 -125.5(3)
O3 Zr2 C9 C8 -153.8(3)
O2 Zr2 C9 C8 120.5(3)
O6 Zr2 C9 C8 14.0(3)
O7 Zr2 C9 C8 -65.4(3)
C10 Zr2 C9 C8 114.0(4)
C6 Zr2 C9 C8 76.8(3)
C7 Zr2 C9 C8 37.1(3)
Zr1 Zr2 C9 C8 146.3(2)
Zr3 Zr2 C9 C8 -137.8(2)
O1 Zr2 C9 C10 120.5(3)
O3 Zr2 C9 C10 92.1(3)
O2 Zr2 C9 C10 6.5(3)
O6 Zr2 C9 C10 -100.1(3)
O7 Zr2 C9 C10 -179.4(3)
C6 Zr2 C9 C10 -37.2(3)
C8 Zr2 C9 C10 -114.0(4)
C7 Zr2 C9 C10 -77.0(3)
Zr1 Zr2 C9 C10 32.3(4)
Zr3 Zr2 C9 C10 108.2(3)
C8 C9 C10 C6 0.1(5)
Zr2 C9 C10 C6 67.3(3)
C8 C9 C10 Zr2 -67.2(3)
C7 C6 C10 C9 0.2(5)
Zr2 C6 C10 C9 -67.3(3)
C7 C6 C10 Zr2 67.5(3)
O1 Zr2 C10 C9 -122.3(3)
O3 Zr2 C10 C9 -83.9(3)
O2 Zr2 C10 C9 -174.5(3)
O6 Zr2 C10 C9 101.2(3)
O7 Zr2 C10 C9 0.6(3)
C6 Zr2 C10 C9 114.4(4)
C8 Zr2 C10 C9 37.3(3)
C7 Zr2 C10 C9 77.9(3)
Zr1 Zr2 C10 C9 -164.4(2)
Zr3 Zr2 C10 C9 -89.8(3)
O1 Zr2 C10 C6 123.3(3)
O3 Zr2 C10 C6 161.7(3)
O2 Zr2 C10 C6 71.1(3)
O6 Zr2 C10 C6 -13.2(3)
O7 Zr2 C10 C6 -113.8(3)
C9 Zr2 C10 C6 -114.4(4)
C8 Zr2 C10 C6 -77.2(3)
C7 Zr2 C10 C6 -36.6(3)
Zr1 Zr2 C10 C6 81.2(3)
Zr3 Zr2 C10 C6 155.8(2)
O1 Zr3 C11 C15 -119.4(3)
O4 Zr3 C11 C15 -5.4(3)
O3 Zr3 C11 C15 -92.9(3)
O8 Zr3 C11 C15 -178.4(3)
O9 Zr3 C11 C15 103.6(3)
C14 Zr3 C11 C15 37.5(3)
C13 Zr3 C11 C15 78.3(3)
C12 Zr3 C11 C15 114.8(4)
Zr2 Zr3 C11 C15 -108.4(3)
Zr1 Zr3 C11 C15 -34.3(4)
O1 Zr3 C11 C12 125.9(3)
O4 Zr3 C11 C12 -120.1(3)
O3 Zr3 C11 C12 152.3(3)
O8 Zr3 C11 C12 66.8(3)
O9 Zr3 C11 C12 -11.2(4)
C15 Zr3 C11 C12 -114.8(4)
C14 Zr3 C11 C12 -77.3(3)
C13 Zr3 C11 C12 -36.4(3)
Zr2 Zr3 C11 C12 136.8(3)
Zr1 Zr3 C11 C12 -149.0(3)
C15 C11 C12 C13 -0.7(4)
Zr3 C11 C12 C13 66.3(3)
C15 C11 C12 Zr3 -67.0(3)
O1 Zr3 C12 C11 -119.1(3)
O4 Zr3 C12 C11 82.3(4)
O3 Zr3 C12 C11 -29.1(3)
O8 Zr3 C12 C11 -107.4(3)
O9 Zr3 C12 C11 170.7(3)
C15 Zr3 C12 C11 36.7(3)
C14 Zr3 C12 C11 78.1(3)
C13 Zr3 C12 C11 115.6(4)
Zr2 Zr3 C12 C11 -61.8(4)
Zr1 Zr3 C12 C11 127.8(4)
O1 Zr3 C12 C13 125.3(3)
O4 Zr3 C12 C13 -33.3(3)
O3 Zr3 C12 C13 -144.7(2)
O8 Zr3 C12 C13 137.1(3)
O9 Zr3 C12 C13 55.1(3)
C15 Zr3 C12 C13 -78.8(3)
C11 Zr3 C12 C13 -115.6(4)
C14 Zr3 C12 C13 -37.5(3)
Zr2 Zr3 C12 C13 -177.35(19)
Zr1 Zr3 C12 C13 12.2(6)
C11 C12 C13 C14 0.6(4)
Zr3 C12 C13 C14 66.8(3)
C11 C12 C13 Zr3 -66.1(3)
O1 Zr3 C13 C12 -124.2(3)
O4 Zr3 C13 C12 154.9(2)
O3 Zr3 C13 C12 48.2(3)
O8 Zr3 C13 C12 -41.1(3)
O9 Zr3 C13 C12 -122.2(3)
C15 Zr3 C13 C12 76.1(3)
C11 Zr3 C13 C12 36.4(3)
C14 Zr3 C13 C12 114.7(4)
Zr2 Zr3 C13 C12 8.3(6)
Zr1 Zr3 C13 C12 -175.5(2)
O1 Zr3 C13 C14 121.2(3)
O4 Zr3 C13 C14 40.3(3)
O3 Zr3 C13 C14 -66.4(4)
O8 Zr3 C13 C14 -155.8(3)
O9 Zr3 C13 C14 123.2(3)
C15 Zr3 C13 C14 -38.6(3)
C11 Zr3 C13 C14 -78.3(3)
C12 Zr3 C13 C14 -114.7(4)
Zr2 Zr3 C13 C14 -106.4(5)
Zr1 Zr3 C13 C14 69.9(3)
C12 C13 C14 C15 -0.3(4)
Zr3 C13 C14 C15 67.0(3)
C12 C13 C14 Zr3 -67.3(3)
O1 Zr3 C14 C13 -127.3(3)
O4 Zr3 C14 C13 -140.3(3)
O3 Zr3 C14 C13 132.3(3)
O8 Zr3 C14 C13 30.1(4)
O9 Zr3 C14 C13 -54.3(3)
C15 Zr3 C14 C13 112.2(4)
C11 Zr3 C14 C13 76.2(3)
C12 Zr3 C14 C13 36.5(3)
Zr2 Zr3 C14 C13 155.2(2)
Zr1 Zr3 C14 C13 -130.1(3)
O1 Zr3 C14 C15 120.4(3)
O4 Zr3 C14 C15 107.5(3)
O3 Zr3 C14 C15 20.0(3)
O8 Zr3 C14 C15 -82.1(3)
O9 Zr3 C14 C15 -166.5(3)
C11 Zr3 C14 C15 -36.0(3)
C13 Zr3 C14 C15 -112.2(4)
C12 Zr3 C14 C15 -75.7(3)
Zr2 Zr3 C14 C15 42.9(4)
Zr1 Zr3 C14 C15 117.7(3)
C12 C11 C15 C14 0.5(5)
Zr3 C11 C15 C14 -67.1(3)
C12 C11 C15 Zr3 67.6(3)
C13 C14 C15 C11 -0.1(4)
Zr3 C14 C15 C11 67.4(3)
C13 C14 C15 Zr3 -67.5(3)
O1 Zr3 C15 C11 121.2(3)
O4 Zr3 C15 C11 175.4(3)
O3 Zr3 C15 C11 83.1(3)
O8 Zr3 C15 C11 1.7(3)
O9 Zr3 C15 C11 -98.6(3)
C14 Zr3 C15 C11 -115.2(4)
C13 Zr3 C15 C11 -76.8(3)
C12 Zr3 C15 C11 -36.9(3)
Zr2 Zr3 C15 C11 89.0(3)
Zr1 Zr3 C15 C11 162.9(2)
O1 Zr3 C15 C14 -123.6(3)
O4 Zr3 C15 C14 -69.4(3)
O3 Zr3 C15 C14 -161.8(3)
O8 Zr3 C15 C14 116.9(3)
O9 Zr3 C15 C14 16.6(4)
C11 Zr3 C15 C14 115.2(4)
C13 Zr3 C15 C14 38.3(3)
C12 Zr3 C15 C14 78.3(3)
Zr2 Zr3 C15 C14 -155.8(2)
Zr1 Zr3 C15 C14 -81.9(3)
Zr1 O5 C16 O6 39.0(5)
Zr1 O5 C16 C17 -140.8(3)
Zr2 O6 C16 O5 -47.9(5)
Zr2 O6 C16 C17 131.9(3)
O5 C16 C17 C19 -175.2(3)
O6 C16 C17 C19 5.0(5)
O5 C16 C17 C18 7.1(5)
O6 C16 C17 C18 -172.7(3)
C19 C17 C18 C20 1.9(5)
C16 C17 C18 C20 179.6(3)
C18 C17 C19 C21 -2.1(5)
C16 C17 C19 C21 -179.8(3)
C17 C18 C20 C22 -0.3(6)
C17 C19 C21 C22 0.7(6)
C19 C21 C22 C20 0.9(6)
C19 C21 C22 N1 -178.9(4)
C18 C20 C22 C21 -1.1(6)
C18 C20 C22 N1 178.8(3)
C29 N1 C22 C21 27.9(6)
C23 N1 C22 C21 -140.6(4)
C29 N1 C22 C20 -151.9(4)
C23 N1 C22 C20 39.5(5)
C22 N1 C23 C24 49.9(5)
C29 N1 C23 C24 -119.1(4)
C22 N1 C23 C28 -134.2(4)
C29 N1 C23 C28 56.8(5)
C28 C23 C24 C25 -1.0(6)
N1 C23 C24 C25 174.8(4)
C23 C24 C25 C26 0.0(7)
C24 C25 C26 C27 0.7(7)
C25 C26 C27 C28 -0.3(7)
C26 C27 C28 C23 -0.7(7)
C24 C23 C28 C27 1.3(6)
N1 C23 C28 C27 -174.6(4)
C22 N1 C29 C34 44.6(6)
C23 N1 C29 C34 -146.5(4)
C22 N1 C29 C30 -137.7(4)
C23 N1 C29 C30 31.1(6)
C34 C29 C30 C31 0.4(7)
N1 C29 C30 C31 -177.3(4)
C29 C30 C31 C32 -1.7(8)
C30 C31 C32 C33 1.5(9)
C31 C32 C33 C34 0.0(9)
C30 C29 C34 C33 1.1(7)
N1 C29 C34 C33 178.7(4)
C32 C33 C34 C29 -1.3(8)
Zr3 O8 C35 O7 -38.4(5)
Zr3 O8 C35 C36 140.3(3)
Zr2 O7 C35 O8 28.6(5)
Zr2 O7 C35 C36 -150.0(3)
O8 C35 C36 C37 -171.8(4)
O7 C35 C36 C37 6.9(6)
O8 C35 C36 C38 2.7(5)
O7 C35 C36 C38 -178.5(4)
C38 C36 C37 C39 -0.3(6)
C35 C36 C37 C39 174.4(4)
C37 C36 C38 C40 -1.1(6)
C35 C36 C38 C40 -176.0(4)
C36 C37 C39 C41 0.2(7)
C36 C38 C40 C41 2.6(6)
C37 C39 C41 N2 -178.3(4)
C37 C39 C41 C40 1.2(6)
C48 N2 C41 C39 155.0(4)
C42 N2 C41 C39 -31.1(6)
C48 N2 C41 C40 -24.5(6)
C42 N2 C41 C40 149.4(4)
C38 C40 C41 C39 -2.6(6)
C38 C40 C41 N2 176.9(4)
C41 N2 C42 C47 128.2(4)
C48 N2 C42 C47 -57.8(5)
C41 N2 C42 C43 -53.7(5)
C48 N2 C42 C43 120.4(4)
C47 C42 C43 C44 -0.6(7)
N2 C42 C43 C44 -178.7(4)
C42 C43 C44 C45 -0.7(7)
C43 C44 C45 C46 1.6(8)
C44 C45 C46 C47 -1.1(8)
C43 C42 C47 C46 1.0(7)
N2 C42 C47 C46 179.1(4)
C45 C46 C47 C42 -0.1(7)
C41 N2 C48 C49 142.3(4)
C42 N2 C48 C49 -31.5(5)
C41 N2 C48 C53 -39.8(5)
C42 N2 C48 C53 146.4(4)
C53 C48 C49 C50 -0.1(6)
N2 C48 C49 C50 177.9(3)
C48 C49 C50 C51 0.8(6)
C49 C50 C51 C52 0.2(6)
C50 C51 C52 C53 -1.8(6)
C49 C48 C53 C52 -1.5(6)
N2 C48 C53 C52 -179.4(3)
C51 C52 C53 C48 2.4(6)
Zr3 O9 C54 O10 22.6(5)
Zr3 O9 C54 C55 -158.4(2)
Zr1 O10 C54 O9 -33.6(5)
Zr1 O10 C54 C55 147.4(3)
O9 C54 C55 C56 14.8(5)
O10 C54 C55 C56 -166.2(3)
O9 C54 C55 C57 -166.9(4)
O10 C54 C55 C57 12.1(5)
C57 C55 C56 C58 1.7(6)
C54 C55 C56 C58 180.0(3)
C56 C55 C57 C59 -1.9(6)
C54 C55 C57 C59 179.7(4)
C55 C56 C58 C60 -0.9(6)
C55 C57 C59 C60 1.5(7)
C57 C59 C60 C58 -0.7(7)
C57 C59 C60 N3 179.5(4)
C56 C58 C60 C59 0.4(6)
C56 C58 C60 N3 -179.8(3)
C61 N3 C60 C59 154.8(4)
C67 N3 C60 C59 -25.9(6)
C61 N3 C60 C58 -24.9(6)
C67 N3 C60 C58 154.4(4)
C60 N3 C61 C62 -43.8(6)
C67 N3 C61 C62 136.9(4)
C60 N3 C61 C66 138.5(4)
C67 N3 C61 C66 -40.8(5)
C66 C61 C62 C63 -1.4(6)
N3 C61 C62 C63 -179.1(4)
C61 C62 C63 C64 0.9(6)
C62 C63 C64 C65 0.0(7)
C63 C64 C65 C66 -0.3(7)
C64 C65 C66 C61 -0.2(7)
C62 C61 C66 C65 1.1(6)
N3 C61 C66 C65 178.8(4)
C60 N3 C67 C68 124.7(4)
C61 N3 C67 C68 -56.0(5)
C60 N3 C67 C72 -56.3(5)
C61 N3 C67 C72 123.0(4)
C72 C67 C68 C69 1.4(7)
N3 C67 C68 C69 -179.6(4)
C67 C68 C69 C70 0.5(8)
C68 C69 C70 C71 -1.8(9)
C69 C70 C71 C72 1.2(8)
C68 C67 C72 C71 -2.0(6)
N3 C67 C72 C71 179.0(4)
C70 C71 C72 C67 0.7(7)
C75 O11 C74 C73 171.1(5)
C74 O11 C75 C76 176.7(4)
C79 O12 C78 C77 -167.8(11)
C78 O12 C79 C80 -171.4(9)

loop_
_platon_squeeze_void_nr
_platon_squeeze_void_average_x
_platon_squeeze_void_average_y
_platon_squeeze_void_average_z
_platon_squeeze_void_volume
_platon_squeeze_void_count_electrons
_platon_squeeze_void_content
1 0.125 0.917 0.281 7 1 ' '
2 0.500 0.000 1.000 316 59 ' '
3 0.321 0.463 0.437 13 1 ' '
4 0.500 0.000 0.500 27 1 ' '
5 0.679 0.537 0.563 13 1 ' '
6 0.875 0.083 0.719 7 1 ' '
